data_1570116
loop_
_publ_author_name
'Fang, Jun-Jie'
'Liu, Zheng'
'Shen, Yang-Lin'
'Xie, Yun-Peng'
'Lu, Xing'

_publ_section_title
;
 Template-assisted synthesis of isomeric copper(i) clusters with tunable
 structures showing photophysical and electrochemical properties.
;
_journal_issue 44
_journal_name_full 'Chemical science'
_journal_page_first 12637
_journal_page_last 12644
_journal_paper_doi 10.1039/d3sc04682f
_journal_volume 14
_journal_year 2023
_chemical_formula_moiety 'C180 H288 Cu56 Na O42 P12, F'
_chemical_formula_sum 'C180 H288 Cu56 F Na O42 P12'
_chemical_formula_weight 7095.96
_space_group_crystal_system monoclinic
_space_group_IT_number 14
_space_group_name_Hall '-P 2yn'
_space_group_name_H-M_alt 'P 1 21/n 1'
_atom_sites_solution_hydrogens mixed
_atom_sites_solution_primary iterative
_audit_creation_date 2022-12-05
_audit_creation_method
;
Olex2 1.5
(compiled 2022.04.07 svn.rca3783a0 for OlexSys, GUI svn.r6498)
;
_audit_update_record
;
2022-12-27 deposited with the CCDC.	2023-10-13 downloaded from the CCDC.
;
_cell_angle_alpha 90
_cell_angle_beta 94.7660(10)
_cell_angle_gamma 90
_cell_formula_units_Z 2
_cell_length_a 20.0489(7)
_cell_length_b 19.6875(6)
_cell_length_c 33.1286(10)
_cell_measurement_reflns_used 9342
_cell_measurement_temperature 273.15
_cell_measurement_theta_max 23.134
_cell_measurement_theta_min 2.78
_cell_volume 13031.1(7)
_computing_cell_refinement 'SAINT V8.40B (?, 2016)'
_computing_data_reduction 'SAINT V8.40B (?, 2016)'
_computing_molecular_graphics 'Olex2 1.5 (Dolomanov et al., 2009)'
_computing_publication_material 'Olex2 1.5 (Dolomanov et al., 2009)'
_computing_structure_refinement 'SHELXL 2018/3 (Sheldrick, 2015)'
_computing_structure_solution 'olex2.solve 1.3 (Bourhis et al., 2015)'
_diffrn_ambient_temperature 273.15
_diffrn_detector 'CCD area detector'
_diffrn_detector_area_resol_mean 5.6
_diffrn_detector_type 'Bruker SMART CCD 6000 area detector'
_diffrn_measured_fraction_theta_full 0.997
_diffrn_measured_fraction_theta_max 0.994
_diffrn_measurement_device 'three-circle diffractometer'
_diffrn_measurement_device_type 'Bruker APEX-II CCD'
_diffrn_measurement_method '\f and \w scans'
_diffrn_radiation_monochromator graphite
_diffrn_radiation_probe x-ray
_diffrn_radiation_type MoK\a
_diffrn_radiation_wavelength 0.71073
_diffrn_reflns_av_R_equivalents 0.0748
_diffrn_reflns_av_unetI/netI 0.1087
_diffrn_reflns_Laue_measured_fraction_full 0.997
_diffrn_reflns_Laue_measured_fraction_max 0.994
_diffrn_reflns_limit_h_max 26
_diffrn_reflns_limit_h_min -20
_diffrn_reflns_limit_k_max 26
_diffrn_reflns_limit_k_min -26
_diffrn_reflns_limit_l_max 42
_diffrn_reflns_limit_l_min -44
_diffrn_reflns_number 109503
_diffrn_reflns_point_group_measured_fraction_full 0.997
_diffrn_reflns_point_group_measured_fraction_max 0.994
_diffrn_reflns_theta_full 25.242
_diffrn_reflns_theta_max 28.312
_diffrn_reflns_theta_min 2.285
_diffrn_source 'sealed X-ray tube'
_diffrn_source_current 30.0
_diffrn_source_power 1.35
_diffrn_source_target Mo
_diffrn_source_type 'Incoatec I\ms'
_diffrn_source_voltage 45.0
_diffrn_standards_number 0
_exptl_absorpt_coefficient_mu 4.586
_exptl_absorpt_correction_T_max 0.7457
_exptl_absorpt_correction_T_min 0.5611
_exptl_absorpt_correction_type multi-scan
_exptl_absorpt_process_details
;
SADABS-2016/2 (Bruker,2016/2) was used for absorption correction.
wR2(int) was 0.0654 before and 0.0537 after correction.
The Ratio of minimum to maximum transmission is 0.7524.
The \l/2 correction factor is Not present.
;
_exptl_crystal_colour 'metallic yellowish yellow'
_exptl_crystal_colour_lustre metallic
_exptl_crystal_colour_modifier yellowish
_exptl_crystal_colour_primary yellow
_exptl_crystal_density_diffrn 1.808
_exptl_crystal_description block
_exptl_crystal_F_000 7056
_exptl_crystal_preparation Solvothermal
_exptl_crystal_recrystallization_method Solvothermal
_exptl_crystal_size_max 0.12
_exptl_crystal_size_mid 0.11
_exptl_crystal_size_min 0.1
_refine_diff_density_max 1.786
_refine_diff_density_min -1.090
_refine_diff_density_rms 0.142
_refine_ls_extinction_coef 0.00013(4)
_refine_ls_extinction_expression Fc^*^=kFc[1+0.001xFc^2^\l^3^/sin(2\q)]^-1/4^
_refine_ls_extinction_method 'SHELXL-2018/3 (Sheldrick 2018)'
_refine_ls_goodness_of_fit_ref 1.023
_refine_ls_hydrogen_treatment constr
_refine_ls_matrix_type full
_refine_ls_number_parameters 1447
_refine_ls_number_reflns 32248
_refine_ls_number_restraints 354
_refine_ls_restrained_S_all 1.026
_refine_ls_R_factor_all 0.1638
_refine_ls_R_factor_gt 0.0676
_refine_ls_shift/su_max 0.001
_refine_ls_shift/su_mean 0.000
_refine_ls_structure_factor_coef Fsqd
_refine_ls_weighting_details 'w=1/[\s^2^(Fo^2^)+(0.0896P)^2^+24.6201P] where P=(Fo^2^+2Fc^2^)/3'
_refine_ls_weighting_scheme calc
_refine_ls_wR_factor_gt 0.1645
_refine_ls_wR_factor_ref 0.2085
_reflns_Friedel_coverage 0.000
_reflns_number_gt 15372
_reflns_number_total 32248
_reflns_threshold_expression 'I > 2\s(I)'
_cod_data_source_file d3sc04682f2.cif
_cod_data_source_block 2219449
_cod_depositor_comments 'Adding full bibliography for 1570109--1570116.cif.'
_cod_database_code 1570116
_shelx_shelxl_version_number 2018/3
_shelx_space_group_comment
;
The symmetry employed for this shelxl refinement is uniquely defined
by the following loop, which should always be used as a source of
symmetry information in preference to the above space-group names.
They are only intended as comments.
;
_shelx_estimated_absorpt_t_max 0.657
_shelx_estimated_absorpt_t_min 0.609
_smtbx_masks_void_probe_radius 1.2
_smtbx_masks_void_truncation_radius 1.2
_olex2_exptl_crystal_mounting_method MiteGen
_olex2_submission_special_instructions 'No special instructions were received'

loop_
_space_group_symop_operation_xyz
'x, y, z'
'-x+1/2, y+1/2, -z+1/2'
'-x, -y, -z'
'x-1/2, -y-1/2, z-1/2'

loop_
_atom_site_label
_atom_site_type_symbol
_atom_site_fract_x
_atom_site_fract_y
_atom_site_fract_z
_atom_site_U_iso_or_equiv
_atom_site_adp_type
_atom_site_occupancy
_atom_site_site_symmetry_order
_atom_site_calc_flag
_atom_site_refinement_flags_posn
_atom_site_refinement_flags_adp
_atom_site_refinement_flags_occupancy
_atom_site_disorder_assembly
_atom_site_disorder_group
Cu1 Cu 0.54944(5) 0.65716(5) 0.48858(3) 0.0364(2) Uani 1 1 d . . . . .
Cu2 Cu 0.33775(5) 0.46641(5) 0.48228(3) 0.0371(2) Uani 1 1 d . . . . .
Cu3 Cu 0.41386(5) 0.59372(5) 0.43257(3) 0.0370(2) Uani 1 1 d . . . . .
Cu4 Cu 0.58685(6) 0.75172(5) 0.56588(3) 0.0439(3) Uani 1 1 d . . . . .
Cu5 Cu 0.22824(5) 0.55979(5) 0.51885(3) 0.0431(3) Uani 1 1 d . . . . .
Cu6 Cu 0.46951(6) 0.62899(6) 0.34697(3) 0.0454(3) Uani 1 1 d . . . . .
Cu7 Cu 0.76850(5) 0.54227(6) 0.56749(3) 0.0489(3) Uani 1 1 d . . . . .
Cu8 Cu 0.36186(6) 0.70926(5) 0.40906(3) 0.0486(3) Uani 1 1 d . . . . .
Cu9 Cu 0.44195(6) 0.72769(5) 0.47053(3) 0.0478(3) Uani 1 1 d . . . . .
Cu10 Cu 0.32076(5) 0.51812(6) 0.39827(3) 0.0485(3) Uani 1 1 d . . . . .
Cu11 Cu 0.42619(6) 0.58858(6) 0.61377(3) 0.0507(3) Uani 1 1 d . . . . .
Cu12 Cu 0.25837(6) 0.72711(6) 0.48773(3) 0.0497(3) Uani 1 1 d . . . . .
Cu13 Cu 0.63729(6) 0.74534(5) 0.46762(3) 0.0501(3) Uani 1 1 d . . . . .
Cu14 Cu 0.68963(6) 0.63021(5) 0.46909(3) 0.0486(3) Uani 1 1 d . . . . .
Cu15 Cu 0.70922(6) 0.66980(6) 0.62864(3) 0.0541(3) Uani 1 1 d . . . . .
Cu16 Cu 0.62606(6) 0.70200(6) 0.36624(3) 0.0534(3) Uani 1 1 d . . . . .
Cu17 Cu 0.26705(6) 0.64061(6) 0.42363(4) 0.0593(3) Uani 1 1 d . . . . .
Cu18 Cu 0.54026(6) 0.75588(6) 0.41900(4) 0.0585(3) Uani 1 1 d . . . . .
Cu19 Cu 0.74097(7) 0.65790(6) 0.54827(4) 0.0604(3) Uani 1 1 d . . . . .
Cu27 Cu 0.45281(7) 0.71106(6) 0.57147(4) 0.0657(4) Uani 1 1 d . . . . .
Cu20 Cu 0.3130(4) 0.5150(3) 0.58657(15) 0.038(3) Uani 0.48(5) 1 d . U P A 1
Cu21 Cu 0.54256(8) 0.51363(7) 0.64864(3) 0.0700(4) Uani 1 1 d . . . . .
Cu22 Cu 0.44867(7) 0.71541(7) 0.64457(4) 0.0707(4) Uani 1 1 d . . . . .
Cu23 Cu 0.55536(8) 0.63831(7) 0.69073(4) 0.0766(4) Uani 1 1 d . . . . .
Cu24 Cu 0.29933(15) 0.60857(11) 0.63323(11) 0.0616(9) Uani 0.843(12) 1 d . . P A 1
Cu25 Cu 0.32221(12) 0.48096(11) 0.67107(7) 0.0643(6) Uani 0.85 1 d . . P A 1
Cu26 Cu 0.32590(10) 0.74032(12) 0.60193(13) 0.0610(9) Uani 0.784(11) 1 d . . P A 1
Cu33 Cu 0.45329(17) 0.5410(3) 0.69102(8) 0.0682(13) Uani 0.719(12) 1 d . . P A 1
P1 P 0.58064(10) 0.60181(10) 0.57716(6) 0.0317(4) Uani 1 1 d . . . . .
P2 P 0.36740(10) 0.61339(10) 0.51497(6) 0.0309(4) Uani 1 1 d . . . . .
P3 P 0.56444(11) 0.57649(10) 0.41419(6) 0.0318(4) Uani 1 1 d . . . . .
P4 P 0.19655(13) 0.69244(13) 0.56768(8) 0.0517(6) Uani 1 1 d . . . . .
Na1 Na 0.500000 0.500000 0.500000 0.0320(9) Uani 1 2 d S . P . .
P5 P 0.60596(13) 0.76705(13) 0.66048(7) 0.0526(6) Uani 1 1 d . . . . .
O1 O 0.5216(3) 0.5842(2) 0.45059(14) 0.0333(12) Uani 1 1 d . . . . .
O2 O 0.5799(3) 0.5780(2) 0.53285(14) 0.0342(12) Uani 1 1 d . . . . .
O3 O 0.3978(2) 0.5611(2) 0.48715(14) 0.0322(12) Uani 1 1 d . . . . .
O4 O 0.5111(3) 0.6250(3) 0.58590(17) 0.0429(14) Uani 1 1 d . . . . .
O5 O 0.6038(3) 0.5418(3) 0.60499(15) 0.0397(13) Uani 1 1 d . . . . .
O6 O 0.4097(3) 0.6777(3) 0.51517(15) 0.0408(13) Uani 1 1 d . . . . .
O7 O 0.6379(3) 0.5731(3) 0.43003(15) 0.0405(13) Uani 1 1 d . . . . .
O8 O 0.3668(3) 0.5845(3) 0.55776(15) 0.0413(13) Uani 1 1 d . . . . .
O9 O 0.5431(3) 0.5139(3) 0.39037(15) 0.0424(14) Uani 1 1 d . . . . .
O10 O 0.2950(3) 0.6283(3) 0.49852(16) 0.0402(13) Uani 1 1 d . . . . .
O11 O 0.5524(3) 0.6391(3) 0.38686(15) 0.0411(13) Uani 1 1 d . . . . .
O12 O 0.6294(3) 0.6609(3) 0.58399(15) 0.0426(14) Uani 1 1 d . . . . .
O13 O 0.5972(4) 0.7946(3) 0.61794(18) 0.0634(19) Uani 1 1 d . . . . .
O14 O 0.5410(3) 0.7261(3) 0.67248(17) 0.0593(17) Uani 1 1 d . . . . .
O15 O 0.3955(4) 0.4578(3) 0.7057(2) 0.068(2) Uani 1 1 d . . . . .
O16 O 0.4840(3) 0.3639(4) 0.70153(18) 0.069(2) Uani 1 1 d . . . . .
O17 O 0.1801(3) 0.6247(3) 0.5484(2) 0.0655(19) Uani 1 1 d . . . . .
O18 O 0.3588(4) 0.3417(4) 0.68444(19) 0.073(2) Uani 1 1 d . . . . .
O19 O 0.2266(4) 0.7435(3) 0.5397(2) 0.067(2) Uani 1 1 d . . . . .
O20 O 0.6654(4) 0.7200(4) 0.66902(19) 0.071(2) Uani 1 1 d . . . . .
O21 O 0.2468(4) 0.6874(3) 0.6053(2) 0.0655(19) Uani 1 1 d . . . . .
C43 C 0.2475(4) 0.4666(4) 0.4969(2) 0.0404(19) Uani 1 1 d . . . . .
C49 C 0.3874(4) 0.6192(4) 0.3779(2) 0.041(2) Uani 1 1 d . . . . .
C2 C 0.3704(5) 0.6244(4) 0.3412(2) 0.045(2) Uani 1 1 d . . . . .
C40 C 0.5565(5) 0.7492(4) 0.5063(2) 0.043(2) Uani 1 1 d . . . . .
C42 C 0.2314(4) 0.5491(4) 0.4038(2) 0.045(2) Uani 1 1 d . . . . .
C01Q C 0.1944(4) 0.4646(4) 0.5123(3) 0.044(2) Uani 1 1 d . . . . .
C01R C 0.5525(5) 0.8076(4) 0.5194(3) 0.047(2) Uani 1 1 d . . . . .
C48 C 0.2751(5) 0.7396(5) 0.4299(3) 0.053(2) Uani 1 1 d . . . . .
C46 C 0.4424(5) 0.7736(4) 0.4191(3) 0.048(2) Uani 1 1 d . . . . .
C41 C 0.7834(5) 0.6266(5) 0.6005(3) 0.054(2) Uani 1 1 d . . . . .
C44 C 0.6345(5) 0.7737(4) 0.4093(3) 0.050(2) Uani 1 1 d . . . . .
C47 C 0.3792(5) 0.8307(5) 0.6086(3) 0.063(3) Uani 1 1 d . . . . .
C01Z C 0.1802(5) 0.5830(5) 0.4024(3) 0.056(2) Uani 1 1 d . . . . .
C45 C 0.7233(5) 0.7102(5) 0.4960(3) 0.049(2) Uani 1 1 d . . . . .
C021 C 0.3967(5) 0.6269(5) 0.6620(3) 0.055(2) Uani 1 1 d . . . . .
C022 C 0.2814(7) 0.6957(7) 0.3084(4) 0.111(5) Uani 1 1 d . . . . .
H02A H 0.252966 0.688483 0.329904 0.166 Uiso 1 1 calc R U . . .
H02B H 0.254276 0.704087 0.283573 0.166 Uiso 1 1 calc R U . . .
H02C H 0.309767 0.734178 0.314639 0.166 Uiso 1 1 calc R U . . .
C023 C 0.7563(5) 0.7511(5) 0.5166(3) 0.058(3) Uani 1 1 d . . . . .
C024 C 0.1296(5) 0.4359(5) 0.5263(3) 0.061(3) Uani 1 1 d . . . . .
C025 C 0.2491(5) 0.7922(5) 0.4415(3) 0.060(3) Uani 1 1 d . . . . .
C028 C 0.3810(5) 0.6527(6) 0.6923(3) 0.064(3) Uani 1 1 d . . . . .
C029 C 0.7961(6) 0.8106(6) 0.5346(4) 0.079(3) Uani 1 1 d . . . . .
C02A C 0.4533(5) 0.8077(4) 0.3901(3) 0.053(2) Uani 1 1 d . . . . .
C02B C 0.7255(6) 0.8232(6) 0.3619(3) 0.072(3) Uani 1 1 d . . . . .
C02C C 0.8062(5) 0.6447(6) 0.6345(3) 0.063(3) Uani 1 1 d . . . . .
C02D C 0.3629(6) 0.6379(7) 0.2663(3) 0.087(4) Uani 1 1 d . . . . .
H02D H 0.382909 0.682132 0.265480 0.130 Uiso 1 1 calc R U . . .
H02E H 0.332837 0.631374 0.242531 0.130 Uiso 1 1 calc R U . . .
H02F H 0.397294 0.603874 0.267244 0.130 Uiso 1 1 calc R U . . .
C02E C 0.5786(10) 0.6330(10) 0.7957(4) 0.167(7) Uani 1 1 d . U . . .
H02G H 0.603016 0.647078 0.820406 0.251 Uiso 1 1 calc R U . . .
H02H H 0.535702 0.615555 0.801522 0.251 Uiso 1 1 calc R U . . .
H02I H 0.572356 0.671200 0.777732 0.251 Uiso 1 1 calc R U . . .
C02F C 0.2816(6) 0.5690(6) 0.2998(3) 0.082(4) Uani 1 1 d . . . . .
H02J H 0.309151 0.530173 0.295542 0.123 Uiso 1 1 calc R U . . .
H02K H 0.248481 0.573809 0.277391 0.123 Uiso 1 1 calc R U . . .
H02L H 0.259851 0.562872 0.324331 0.123 Uiso 1 1 calc R U . . .
C02G C 0.1173(5) 0.7279(6) 0.5827(4) 0.070(3) Uani 1 1 d . . . . .
C02H C 0.2526(5) 0.5150(5) 0.6303(3) 0.055(2) Uani 1 1 d . . . . .
C02I C 0.4526(6) 0.8543(5) 0.3545(3) 0.070(3) Uani 1 1 d . . . . .
C02K C 0.5402(7) 0.8817(4) 0.5182(3) 0.068(3) Uani 1 1 d . . . . .
C02L C 0.6157(6) 0.8404(5) 0.6940(3) 0.068(3) Uani 1 1 d . . . . .
C02M C 0.4071(6) 0.3578(6) 0.7636(3) 0.074(3) Uani 1 1 d . . . . .
C02N C 0.0941(6) 0.3998(7) 0.4903(4) 0.109(5) Uani 1 1 d . . . . .
H02M H 0.090694 0.429815 0.467346 0.163 Uiso 1 1 calc R U . . .
H02N H 0.050108 0.386675 0.496656 0.163 Uiso 1 1 calc R U . . .
H02O H 0.119098 0.360155 0.484009 0.163 Uiso 1 1 calc R U . . .
C02O C 0.3460(6) 0.8975(6) 0.6180(4) 0.075(3) Uani 1 1 d . U . . .
C02P C 0.1496(6) 0.3863(7) 0.5609(4) 0.105(5) Uani 1 1 d . . . . .
H02P H 0.174398 0.349254 0.550718 0.158 Uiso 1 1 calc R U . . .
H02Q H 0.110066 0.369211 0.571841 0.158 Uiso 1 1 calc R U . . .
H02R H 0.176865 0.409509 0.581742 0.158 Uiso 1 1 calc R U . . .
C02Q C 0.0858(6) 0.4906(6) 0.5432(5) 0.106(5) Uani 1 1 d . . . . .
H02S H 0.107701 0.508474 0.567777 0.158 Uiso 1 1 calc R U . . .
H02T H 0.043555 0.471158 0.548712 0.158 Uiso 1 1 calc R U . . .
H02U H 0.078466 0.526466 0.523715 0.158 Uiso 1 1 calc R U . . .
C02R C 0.6156(8) 0.5806(8) 0.7766(4) 0.103(4) Uani 1 1 d . U . . .
C02S C 0.8553(6) 0.6568(6) 0.6700(4) 0.094(3) Uani 1 1 d D U . . .
C02T C 0.5750(9) 0.9109(6) 0.4838(5) 0.136(7) Uani 1 1 d . . . . .
H02V H 0.622486 0.910486 0.490582 0.205 Uiso 1 1 calc R U . . .
H02W H 0.560264 0.956822 0.478919 0.205 Uiso 1 1 calc R U . . .
H02X H 0.564493 0.884210 0.459878 0.205 Uiso 1 1 calc R U . . .
C02U C 0.0697(6) 0.7303(9) 0.5462(5) 0.134(7) Uani 1 1 d . . . . .
H02Y H 0.085299 0.762268 0.527238 0.201 Uiso 1 1 calc R U . . .
H H 0.026488 0.744201 0.553708 0.201 Uiso 1 1 calc R U . . .
HA H 0.066306 0.686111 0.534012 0.201 Uiso 1 1 calc R U . . .
C02V C 0.3363(7) 0.3715(8) 0.7760(4) 0.117(5) Uani 1 1 d . . . . .
H02Z H 0.304211 0.349753 0.757113 0.175 Uiso 1 1 calc R U . . .
HB H 0.328226 0.419579 0.775858 0.175 Uiso 1 1 calc R U . . .
HC H 0.332237 0.353843 0.802654 0.175 Uiso 1 1 calc R U . . .
C02W C 0.1324(7) 0.7970(6) 0.6026(5) 0.110(5) Uani 1 1 d . . . . .
H02 H 0.168565 0.792316 0.623306 0.165 Uiso 1 1 calc R U . . .
HD H 0.093334 0.813275 0.614462 0.165 Uiso 1 1 calc R U . . .
HE H 0.144822 0.828755 0.582549 0.165 Uiso 1 1 calc R U . . .
C02X C 0.4629(7) 0.8881(6) 0.5086(4) 0.103(5) Uani 1 1 d . . . . .
H1 H 0.442707 0.844036 0.509799 0.155 Uiso 1 1 calc R U . . .
HF H 0.453576 0.906702 0.481896 0.155 Uiso 1 1 calc R U . . .
HG H 0.444908 0.917548 0.528048 0.155 Uiso 1 1 calc R U . . .
C02Y C 0.6195(8) 0.8167(7) 0.7378(3) 0.115(5) Uani 1 1 d . . . . .
H2 H 0.582602 0.786967 0.741576 0.172 Uiso 1 1 calc R U . . .
HH H 0.617608 0.855324 0.755309 0.172 Uiso 1 1 calc R U . . .
HI H 0.660820 0.792791 0.744099 0.172 Uiso 1 1 calc R U . . .
C02Z C 0.5601(8) 0.9163(5) 0.5557(4) 0.103(5) Uani 1 1 d . . . . .
H3 H 0.532165 0.901825 0.576191 0.154 Uiso 1 1 calc R U . . .
HJ H 0.555581 0.964419 0.551754 0.154 Uiso 1 1 calc R U . . .
HK H 0.605958 0.905588 0.563975 0.154 Uiso 1 1 calc R U . . .
C030 C 0.8675(7) 0.7870(8) 0.5465(6) 0.158(8) Uani 1 1 d . . . . .
H03A H 0.866577 0.747693 0.563542 0.237 Uiso 1 1 calc R U . . .
H03B H 0.891883 0.822769 0.560843 0.237 Uiso 1 1 calc R U . . .
H03C H 0.889007 0.775820 0.522517 0.237 Uiso 1 1 calc R U . . .
C031 C 0.1115(5) 0.6112(7) 0.3978(4) 0.080(4) Uani 1 1 d . U . . .
C032 C 0.3607(7) 0.6796(7) 0.7319(4) 0.091(4) Uani 1 1 d . . . . .
C033 C 0.1657(7) 0.4809(8) 0.6850(4) 0.099(4) Uani 1 1 d . U . . .
C034 C 0.2218(8) 0.8632(7) 0.4422(4) 0.099(4) Uani 1 1 d . U . . .
C035 C 0.7659(9) 0.8347(7) 0.5722(5) 0.138(7) Uani 1 1 d . . . . .
H03D H 0.719868 0.846634 0.565535 0.207 Uiso 1 1 calc R U . . .
H03E H 0.790009 0.873686 0.582896 0.207 Uiso 1 1 calc R U . . .
H03F H 0.768536 0.799050 0.592026 0.207 Uiso 1 1 calc R U . . .
C036 C 0.6800(7) 0.8773(8) 0.6852(4) 0.118(5) Uani 1 1 d . . . . .
H03G H 0.717570 0.847529 0.690743 0.178 Uiso 1 1 calc R U . . .
H03H H 0.685545 0.916866 0.702109 0.178 Uiso 1 1 calc R U . . .
H03I H 0.677337 0.890784 0.657260 0.178 Uiso 1 1 calc R U . . .
C037 C 0.0915(6) 0.6374(7) 0.4394(4) 0.101(4) Uani 1 1 d . U . . .
H03J H 0.100907 0.602949 0.459621 0.152 Uiso 1 1 calc R U . . .
H03K H 0.044578 0.647831 0.437455 0.152 Uiso 1 1 calc R U . . .
H03L H 0.116712 0.677574 0.446937 0.152 Uiso 1 1 calc R U . . .
C038 C 0.6908(8) 0.8502(9) 0.3219(4) 0.140(7) Uani 1 1 d . . . . .
H03M H 0.718526 0.884134 0.310889 0.210 Uiso 1 1 calc R U . . .
H03N H 0.648467 0.869841 0.326908 0.210 Uiso 1 1 calc R U . . .
H03O H 0.683836 0.813475 0.302953 0.210 Uiso 1 1 calc R U . . .
P6 P 0.41294(14) 0.37946(15) 0.71027(7) 0.0597(7) Uani 1 1 d . . . . .
C03A C 0.1086(7) 0.6727(9) 0.3686(5) 0.137(7) Uani 1 1 d . U . . .
H03P H 0.140836 0.706121 0.378432 0.206 Uiso 1 1 calc R U . . .
H03Q H 0.064575 0.692309 0.367078 0.206 Uiso 1 1 calc R U . . .
H03R H 0.118481 0.657955 0.342120 0.206 Uiso 1 1 calc R U . . .
C03B C 0.4789(9) 0.8150(7) 0.3187(4) 0.130(6) Uani 1 1 d . . . . .
H03S H 0.521340 0.794838 0.327169 0.195 Uiso 1 1 calc R U . . .
H03T H 0.484055 0.845732 0.296679 0.195 Uiso 1 1 calc R U . . .
H03U H 0.447547 0.780025 0.310000 0.195 Uiso 1 1 calc R U . . .
C03C C 0.2057(9) 0.8865(7) 0.4003(4) 0.122(5) Uani 1 1 d . U . . .
H03V H 0.167967 0.861568 0.388267 0.183 Uiso 1 1 calc R U . . .
H03W H 0.243566 0.879100 0.384859 0.183 Uiso 1 1 calc R U . . .
H03X H 0.195156 0.934075 0.400300 0.183 Uiso 1 1 calc R U . . .
C03D C 0.5567(7) 0.8887(6) 0.6855(4) 0.097(4) Uani 1 1 d . . . . .
H03Y H 0.551634 0.899413 0.657142 0.145 Uiso 1 1 calc R U . . .
HL H 0.564750 0.929700 0.700845 0.145 Uiso 1 1 calc R U . . .
HM H 0.516541 0.867489 0.693211 0.145 Uiso 1 1 calc R U . . .
C03E C 0.7774(7) 0.7734(7) 0.3532(5) 0.115(5) Uani 1 1 d . . . . .
H03Z H 0.756487 0.733765 0.340842 0.173 Uiso 1 1 calc R U . . .
HN H 0.802528 0.760747 0.377959 0.173 Uiso 1 1 calc R U . . .
HO H 0.806869 0.793174 0.335037 0.173 Uiso 1 1 calc R U . . .
C03F C 0.3809(8) 0.8783(7) 0.3442(5) 0.129(6) Uani 1 1 d . . . . .
H03 H 0.356294 0.843810 0.328832 0.193 Uiso 1 1 calc R U . . .
HP H 0.381208 0.919270 0.328502 0.193 Uiso 1 1 calc R U . . .
HQ H 0.360028 0.886911 0.368745 0.193 Uiso 1 1 calc R U . . .
C03H C 0.0942(7) 0.6778(8) 0.6139(5) 0.128(6) Uani 1 1 d . . . . .
H4 H 0.077853 0.637157 0.600420 0.192 Uiso 1 1 calc R U . . .
HR H 0.059111 0.697955 0.627869 0.192 Uiso 1 1 calc R U . . .
HS H 0.131215 0.666658 0.633040 0.192 Uiso 1 1 calc R U . . .
C03I C 0.4208(9) 0.2817(8) 0.7674(4) 0.138(7) Uani 1 1 d . . . . .
H5 H 0.383837 0.257027 0.754234 0.208 Uiso 1 1 calc R U . . .
HT H 0.426146 0.269379 0.795532 0.208 Uiso 1 1 calc R U . . .
HU H 0.460911 0.270914 0.754867 0.208 Uiso 1 1 calc R U . . .
C03J C 0.5027(9) 0.9112(7) 0.3636(4) 0.141(7) Uani 1 1 d . . . . .
H6 H 0.493989 0.932742 0.388657 0.211 Uiso 1 1 calc R U . . .
HV H 0.498551 0.943937 0.342117 0.211 Uiso 1 1 calc R U . . .
HW H 0.547183 0.892798 0.365904 0.211 Uiso 1 1 calc R U . . .
C03L C 0.0636(6) 0.5578(8) 0.3827(5) 0.130(6) Uani 1 1 d . U . . .
H7 H 0.078849 0.537275 0.358883 0.194 Uiso 1 1 calc R U . . .
HX H 0.020301 0.577792 0.376254 0.194 Uiso 1 1 calc R U . . .
HY H 0.060478 0.523853 0.403268 0.194 Uiso 1 1 calc R U . . .
C03M C 0.3618(9) 0.6206(8) 0.7621(4) 0.128(6) Uani 1 1 d . . . . .
H8 H 0.349117 0.636896 0.787650 0.192 Uiso 1 1 calc R U . . .
HZ H 0.406045 0.601808 0.765498 0.192 Uiso 1 1 calc R U . . .
H20 H 0.330827 0.586232 0.751930 0.192 Uiso 1 1 calc R U . . .
C03N C 0.2940(9) 0.9162(8) 0.5818(5) 0.136(6) Uani 1 1 d . U . . .
H9 H 0.315080 0.913646 0.556897 0.204 Uiso 1 1 calc R U . . .
H21 H 0.277864 0.961524 0.585455 0.204 Uiso 1 1 calc R U . . .
H22 H 0.257174 0.884933 0.580976 0.204 Uiso 1 1 calc R U . . .
C03O C 0.6820(9) 0.6082(10) 0.7719(5) 0.152(6) Uani 1 1 d . U . . .
H10 H 0.681073 0.633631 0.747111 0.229 Uiso 1 1 calc R U . . .
H23 H 0.713547 0.571575 0.771008 0.229 Uiso 1 1 calc R U . . .
H24 H 0.695181 0.637381 0.794317 0.229 Uiso 1 1 calc R U . . .
C03P C 0.7940(10) 0.8679(8) 0.5034(5) 0.152(8) Uani 1 1 d . . . . .
H11 H 0.795341 0.848943 0.476817 0.229 Uiso 1 1 calc R U . . .
H25 H 0.831816 0.897222 0.509183 0.229 Uiso 1 1 calc R U . . .
H26 H 0.753445 0.893451 0.504731 0.229 Uiso 1 1 calc R U . . .
C03Q C 0.4089(9) 0.7334(9) 0.7475(5) 0.146(7) Uani 1 1 d . . . . .
H12 H 0.452110 0.713390 0.754093 0.219 Uiso 1 1 calc R U . . .
H27 H 0.393297 0.753632 0.771364 0.219 Uiso 1 1 calc R U . . .
H28 H 0.412221 0.767622 0.727150 0.219 Uiso 1 1 calc R U . . .
C03R C 0.1844(8) 0.5095(10) 0.7270(4) 0.144(6) Uani 1 1 d . U . . .
H13 H 0.161438 0.551722 0.730044 0.215 Uiso 1 1 calc R U . . .
H29 H 0.231831 0.516942 0.730459 0.215 Uiso 1 1 calc R U . . .
H30 H 0.171709 0.477794 0.747015 0.215 Uiso 1 1 calc R U . . .
C03S C 0.9195(11) 0.6180(13) 0.6658(9) 0.098(6) Uani 0.485(14) 1 d D U P B 1
H14 H 0.939239 0.632873 0.641945 0.146 Uiso 0.485(14) 1 calc R U P B 1
H31 H 0.909851 0.570331 0.663785 0.146 Uiso 0.485(14) 1 calc R U P B 1
H32 H 0.950048 0.626257 0.689193 0.146 Uiso 0.485(14) 1 calc R U P B 1
C03T C 0.3981(8) 0.9511(8) 0.6222(5) 0.135(6) Uani 1 1 d . U . . .
H15 H 0.426372 0.943745 0.646607 0.202 Uiso 1 1 calc R U . . .
H33 H 0.377042 0.994769 0.623276 0.202 Uiso 1 1 calc R U . . .
H34 H 0.424528 0.949444 0.599327 0.202 Uiso 1 1 calc R U . . .
C03U C 0.1004(8) 0.5065(9) 0.6683(5) 0.137(5) Uani 1 1 d . U . . .
H16 H 0.072069 0.468863 0.659958 0.205 Uiso 1 1 d R U . . .
H35 H 0.106409 0.535013 0.645398 0.205 Uiso 1 1 d R U . . .
H36 H 0.080109 0.532203 0.688628 0.205 Uiso 1 1 d R U . . .
C03V C 0.6222(10) 0.5197(9) 0.8012(4) 0.153(6) Uani 1 1 d . U . . .
H17 H 0.636657 0.531719 0.828608 0.230 Uiso 1 1 calc R U . . .
H37 H 0.654483 0.489955 0.790676 0.230 Uiso 1 1 calc R U . . .
H38 H 0.579679 0.497056 0.800561 0.230 Uiso 1 1 calc R U . . .
C03W C 0.1604(9) 0.4039(9) 0.6858(5) 0.150(6) Uani 1 1 d . U . . .
H18 H 0.183923 0.386855 0.710106 0.226 Uiso 1 1 calc R U . . .
H39 H 0.179859 0.385376 0.662652 0.226 Uiso 1 1 calc R U . . .
H40 H 0.114193 0.390954 0.685039 0.226 Uiso 1 1 calc R U . . .
C03X C 0.1721(9) 0.8697(8) 0.4689(5) 0.149(6) Uani 1 1 d . U . . .
H19 H 0.163619 0.916933 0.473419 0.223 Uiso 1 1 calc R U . . .
H41 H 0.186555 0.848278 0.494150 0.223 Uiso 1 1 calc R U . . .
H42 H 0.131797 0.848249 0.457505 0.223 Uiso 1 1 calc R U . . .
C50 C 0.4141(5) 0.7833(5) 0.6018(3) 0.054(2) Uani 1 1 d . . . . .
C51 C 0.3248(5) 0.6322(6) 0.3034(3) 0.063(3) Uani 1 1 d . . . . .
C53 C 0.5548(5) 0.5412(5) 0.7045(3) 0.057(3) Uani 1 1 d . . . . .
C52 C 0.5805(6) 0.5658(6) 0.7352(3) 0.071(3) Uani 1 1 d . . . . .
C54 C 0.6719(5) 0.7873(5) 0.3838(3) 0.058(3) Uani 1 1 d . . . . .
C55 C 0.2191(5) 0.4982(5) 0.6584(3) 0.061(3) Uani 1 1 d . . . . .
C56 C 0.2904(8) 0.7064(9) 0.7252(5) 0.141(7) Uani 1 1 d . . . . .
H56A H 0.276302 0.723344 0.750261 0.211 Uiso 1 1 calc R U . . .
H56B H 0.261002 0.670468 0.715334 0.211 Uiso 1 1 calc R U . . .
H56C H 0.288991 0.742458 0.705604 0.211 Uiso 1 1 calc R U . . .
C57 C 0.4594(8) 0.3962(8) 0.7894(3) 0.117(5) Uani 1 1 d . . . . .
H57A H 0.462593 0.378120 0.816384 0.175 Uiso 1 1 calc R U . . .
H57B H 0.447193 0.443278 0.790043 0.175 Uiso 1 1 calc R U . . .
H57C H 0.501798 0.391663 0.778163 0.175 Uiso 1 1 calc R U . . .
C58 C 0.7501(9) 0.8823(8) 0.3857(6) 0.161(8) Uani 1 1 d . . . . .
H58A H 0.783511 0.905436 0.371804 0.241 Uiso 1 1 d R U . . .
H58B H 0.769231 0.867436 0.411774 0.241 Uiso 1 1 d R U . . .
H58C H 0.713531 0.912666 0.389264 0.241 Uiso 1 1 d R U . . .
C59 C 0.2823(10) 0.9088(8) 0.4621(6) 0.159(6) Uani 1 1 d . U . . .
H59A H 0.324128 0.889376 0.455881 0.239 Uiso 1 1 calc R U . . .
H59B H 0.280318 0.910331 0.490909 0.239 Uiso 1 1 calc R U . . .
H59C H 0.278521 0.954055 0.451285 0.239 Uiso 1 1 calc R U . . .
C61 C 0.8708(14) 0.7344(9) 0.6667(9) 0.115(6) Uani 0.485(14) 1 d D U P B 1
H61A H 0.904320 0.747036 0.687763 0.172 Uiso 0.485(14) 1 calc R U P B 1
H61B H 0.830735 0.760054 0.669572 0.172 Uiso 0.485(14) 1 calc R U P B 1
H61C H 0.886896 0.743834 0.640786 0.172 Uiso 0.485(14) 1 calc R U P B 1
Cu28 Cu 0.4737(4) 0.5008(7) 0.7022(3) 0.073(4) Uani 0.281(12) 1 d . . P A 2
Cu29 Cu 0.3193(3) 0.7604(6) 0.5762(5) 0.065(4) Uani 0.216(11) 1 d . . P A 2
Cu30 Cu 0.258(2) 0.6029(5) 0.6180(5) 0.097(10) Uani 0.157(12) 1 d . . P A 2
C62 C 0.3089(9) 0.8901(9) 0.6556(5) 0.154(7) Uani 1 1 d . U . . .
H62A H 0.284003 0.848404 0.654269 0.230 Uiso 1 1 calc R U . . .
H62B H 0.278632 0.927645 0.657354 0.230 Uiso 1 1 calc R U . . .
H62C H 0.340306 0.889706 0.679096 0.230 Uiso 1 1 calc R U . . .
F1 F 0.9662(9) 0.8283(14) 0.4083(9) 0.214(12) Uani 0.5 1 d . U P . .
Cu31 Cu 0.3049(7) 0.5073(8) 0.5874(2) 0.102(4) Uani 0.52(5) 1 d . U P A 2
Cu32 Cu 0.3093(7) 0.4426(9) 0.6622(4) 0.089(4) Uani 0.15 1 d . . P A 2
C63 C 0.8268(13) 0.6455(15) 0.7099(6) 0.111(6) Uani 0.485(14) 1 d D U P B 1
H63A H 0.821408 0.597613 0.714222 0.166 Uiso 0.485(14) 1 d R U P B 1
H63B H 0.784078 0.667523 0.709822 0.166 Uiso 0.485(14) 1 d R U P B 1
H63C H 0.856678 0.663943 0.731292 0.166 Uiso 0.485(14) 1 d R U P B 1
C63A C 0.8479(13) 0.5916(11) 0.6959(7) 0.109(6) Uani 0.515(14) 1 d D U P B 2
H63D H 0.850323 0.552193 0.679026 0.164 Uiso 0.515(14) 1 calc R U P B 2
H63E H 0.805477 0.592398 0.707380 0.164 Uiso 0.515(14) 1 calc R U P B 2
H63F H 0.883284 0.590090 0.717247 0.164 Uiso 0.515(14) 1 calc R U P B 2
C61A C 0.8427(13) 0.7182(11) 0.6947(8) 0.109(6) Uani 0.515(14) 1 d D U P B 2
H61D H 0.877984 0.722867 0.715973 0.163 Uiso 0.515(14) 1 calc R U P B 2
H61E H 0.800677 0.713322 0.706311 0.163 Uiso 0.515(14) 1 calc R U P B 2
H61F H 0.841452 0.757779 0.677758 0.163 Uiso 0.515(14) 1 calc R U P B 2
C1 C 0.9257(9) 0.6566(14) 0.6557(8) 0.100(6) Uani 0.515(14) 1 d D U P B 2
H1A H 0.957997 0.658923 0.678780 0.150 Uiso 0.515(14) 1 calc R U P B 2
H1B H 0.931113 0.695153 0.638533 0.150 Uiso 0.515(14) 1 calc R U P B 2
H1C H 0.932456 0.615630 0.640888 0.150 Uiso 0.515(14) 1 calc R U P B 2

loop_
_atom_site_aniso_label
_atom_site_aniso_U_11
_atom_site_aniso_U_22
_atom_site_aniso_U_33
_atom_site_aniso_U_23
_atom_site_aniso_U_13
_atom_site_aniso_U_12
Cu1 0.0408(6) 0.0319(5) 0.0375(5) -0.0040(4) 0.0088(5) -0.0044(4)
Cu2 0.0265(5) 0.0524(6) 0.0329(5) -0.0037(4) 0.0046(4) -0.0003(4)
Cu3 0.0407(6) 0.0430(6) 0.0272(4) 0.0055(4) 0.0023(4) 0.0064(5)
Cu4 0.0497(7) 0.0395(6) 0.0422(5) -0.0051(5) 0.0010(5) -0.0034(5)
Cu5 0.0325(6) 0.0519(6) 0.0455(6) -0.0081(5) 0.0061(5) -0.0015(5)
Cu6 0.0443(7) 0.0596(7) 0.0325(5) 0.0084(5) 0.0037(5) 0.0055(5)
Cu7 0.0382(6) 0.0561(7) 0.0514(6) -0.0063(5) -0.0033(5) -0.0024(5)
Cu8 0.0428(7) 0.0508(7) 0.0521(6) 0.0105(5) 0.0040(5) 0.0039(5)
Cu9 0.0591(7) 0.0408(6) 0.0438(6) 0.0069(5) 0.0063(6) 0.0011(5)
Cu10 0.0350(6) 0.0692(7) 0.0407(6) 0.0025(5) 0.0002(5) 0.0084(5)
Cu11 0.0556(7) 0.0600(7) 0.0385(6) -0.0141(5) 0.0148(5) 0.0007(6)
Cu12 0.0475(7) 0.0565(7) 0.0452(6) 0.0031(5) 0.0043(5) 0.0158(5)
Cu13 0.0541(7) 0.0467(6) 0.0495(6) 0.0065(5) 0.0040(6) -0.0081(5)
Cu14 0.0398(6) 0.0505(6) 0.0561(6) -0.0072(5) 0.0084(5) -0.0099(5)
Cu15 0.0375(6) 0.0672(8) 0.0565(7) -0.0200(6) -0.0020(6) -0.0007(5)
Cu16 0.0648(8) 0.0533(7) 0.0439(6) 0.0046(5) 0.0153(6) -0.0096(6)
Cu17 0.0469(7) 0.0551(7) 0.0752(8) 0.0006(6) 0.0022(6) -0.0010(6)
Cu18 0.0470(7) 0.0668(8) 0.0625(7) 0.0143(6) 0.0097(6) -0.0045(6)
Cu19 0.0601(8) 0.0610(8) 0.0577(7) 0.0015(6) -0.0093(6) -0.0043(6)
Cu27 0.0715(9) 0.0591(8) 0.0682(8) -0.0263(6) 0.0161(7) -0.0069(6)
Cu20 0.033(2) 0.051(4) 0.030(3) 0.010(2) 0.0079(16) 0.0031(16)
Cu21 0.0890(11) 0.0876(9) 0.0348(6) 0.0028(6) 0.0141(7) -0.0057(8)
Cu22 0.0708(9) 0.0711(9) 0.0681(8) -0.0191(7) -0.0075(7) 0.0039(7)
Cu23 0.0875(11) 0.0792(10) 0.0624(8) -0.0013(7) 0.0027(8) 0.0018(8)
Cu24 0.0445(15) 0.0807(12) 0.0611(16) 0.0006(10) 0.0140(11) 0.0073(9)
Cu25 0.0559(12) 0.0748(14) 0.0622(12) -0.0002(10) 0.0055(9) 0.0008(10)
Cu26 0.0527(11) 0.0601(12) 0.069(2) -0.0034(12) 0.0006(11) -0.0081(8)
Cu33 0.0589(15) 0.101(3) 0.0450(11) 0.0073(13) 0.0038(10) -0.0046(17)
P1 0.0258(10) 0.0393(11) 0.0301(10) -0.0071(8) 0.0028(9) -0.0009(9)
P2 0.0288(11) 0.0376(11) 0.0265(9) 0.0011(8) 0.0039(9) 0.0048(9)
P3 0.0349(12) 0.0340(11) 0.0269(9) -0.0004(8) 0.0052(9) -0.0045(9)
P4 0.0419(14) 0.0567(15) 0.0583(15) -0.0140(12) 0.0162(13) 0.0040(11)
Na1 0.032(2) 0.032(2) 0.031(2) 0.0047(17) 0.0009(19) -0.0042(18)
P5 0.0516(16) 0.0593(15) 0.0452(13) -0.0201(11) -0.0050(12) 0.0009(12)
O1 0.034(3) 0.040(3) 0.027(2) -0.002(2) 0.010(2) -0.010(2)
O2 0.031(3) 0.040(3) 0.031(3) -0.005(2) -0.002(2) 0.003(2)
O3 0.029(3) 0.037(3) 0.030(3) 0.003(2) 0.004(2) 0.002(2)
O4 0.031(3) 0.047(3) 0.052(3) 0.007(3) 0.012(3) 0.009(3)
O5 0.041(3) 0.045(3) 0.034(3) 0.003(2) 0.007(3) 0.005(3)
O6 0.045(4) 0.041(3) 0.036(3) 0.004(2) 0.004(3) -0.003(3)
O7 0.046(4) 0.042(3) 0.033(3) -0.002(2) 0.000(3) 0.002(3)
O8 0.040(3) 0.053(3) 0.031(3) -0.002(2) 0.004(3) -0.008(3)
O9 0.040(3) 0.047(3) 0.039(3) -0.007(3) -0.002(3) 0.003(3)
O10 0.038(3) 0.039(3) 0.044(3) 0.001(2) 0.008(3) 0.003(3)
O11 0.043(3) 0.045(3) 0.035(3) 0.007(2) 0.003(3) -0.007(3)
O12 0.045(4) 0.044(3) 0.037(3) -0.008(2) -0.005(3) -0.008(3)
O13 0.086(5) 0.053(4) 0.050(4) -0.013(3) -0.002(4) 0.008(4)
O14 0.049(4) 0.085(5) 0.042(3) -0.003(3) -0.002(3) 0.005(4)
O15 0.071(5) 0.070(5) 0.067(4) 0.002(4) 0.034(4) -0.006(4)
O16 0.058(5) 0.111(6) 0.038(3) 0.003(4) 0.011(3) 0.017(4)
O17 0.042(4) 0.075(5) 0.084(5) -0.029(4) 0.026(4) -0.009(3)
O18 0.060(5) 0.116(6) 0.045(4) -0.015(4) 0.017(4) -0.009(4)
O19 0.080(5) 0.060(4) 0.067(4) -0.008(3) 0.033(4) 0.002(4)
O20 0.076(5) 0.088(5) 0.046(4) -0.020(3) -0.007(4) 0.017(4)
O21 0.074(5) 0.048(4) 0.070(4) -0.019(3) -0.025(4) 0.010(3)
C43 0.038(5) 0.049(5) 0.034(4) -0.007(4) -0.002(4) -0.001(4)
C49 0.038(5) 0.048(5) 0.038(4) 0.006(4) 0.002(4) 0.004(4)
C2 0.051(6) 0.049(5) 0.033(4) 0.012(4) -0.005(4) 0.007(4)
C40 0.056(6) 0.043(5) 0.033(4) -0.003(4) 0.011(4) -0.007(4)
C42 0.036(5) 0.054(5) 0.043(5) -0.007(4) -0.007(4) 0.005(4)
C01Q 0.028(5) 0.056(5) 0.047(5) -0.008(4) 0.005(4) -0.008(4)
C01R 0.062(6) 0.033(5) 0.045(5) -0.002(4) 0.004(5) -0.006(4)
C48 0.052(6) 0.058(6) 0.050(5) 0.009(4) 0.005(5) 0.016(5)
C46 0.044(5) 0.043(5) 0.057(5) 0.004(4) 0.011(5) -0.001(4)
C41 0.036(5) 0.058(6) 0.066(6) -0.017(5) 0.000(5) -0.005(4)
C44 0.052(6) 0.050(5) 0.048(5) 0.011(4) 0.012(5) -0.005(4)
C47 0.069(7) 0.035(5) 0.084(7) -0.015(5) 0.004(6) -0.007(5)
C01Z 0.054(6) 0.057(6) 0.057(6) 0.005(5) 0.010(5) -0.001(5)
C45 0.039(5) 0.053(6) 0.055(5) 0.000(4) 0.009(5) -0.016(4)
C021 0.050(6) 0.073(7) 0.045(5) -0.010(5) 0.014(5) -0.001(5)
C022 0.097(10) 0.132(12) 0.093(9) -0.006(8) -0.052(8) 0.053(9)
C023 0.048(6) 0.052(6) 0.075(7) -0.005(5) 0.007(5) -0.005(5)
C024 0.036(5) 0.066(7) 0.084(7) -0.021(6) 0.019(5) -0.016(5)
C025 0.073(7) 0.055(6) 0.053(6) 0.005(5) 0.010(5) 0.019(5)
C028 0.058(7) 0.087(7) 0.048(5) -0.015(5) 0.020(5) 0.003(6)
C029 0.066(8) 0.067(7) 0.104(9) -0.024(7) 0.004(7) -0.016(6)
C02A 0.065(7) 0.040(5) 0.054(5) 0.008(4) -0.001(5) 0.001(5)
C02B 0.073(8) 0.064(7) 0.082(8) 0.008(6) 0.037(7) -0.016(6)
C02C 0.044(6) 0.092(8) 0.052(6) -0.026(5) -0.003(5) -0.003(5)
C02D 0.069(8) 0.154(12) 0.036(5) 0.026(6) -0.005(5) -0.001(8)
C02E 0.184(15) 0.230(16) 0.080(9) -0.061(10) -0.034(10) 0.043(13)
C02F 0.081(9) 0.113(10) 0.048(6) -0.003(6) -0.019(6) -0.021(8)
C02G 0.042(6) 0.088(8) 0.082(7) -0.021(6) 0.027(6) 0.003(6)
C02H 0.040(5) 0.064(6) 0.061(6) 0.012(5) 0.004(5) 0.003(5)
C02I 0.091(9) 0.056(6) 0.064(6) 0.022(5) 0.014(6) -0.006(6)
C02K 0.110(10) 0.029(5) 0.067(7) 0.009(4) 0.020(7) 0.005(5)
C02L 0.070(8) 0.072(7) 0.060(6) -0.029(5) -0.011(6) -0.003(6)
C02M 0.081(9) 0.109(9) 0.032(5) 0.024(5) 0.013(6) 0.014(7)
C02N 0.068(9) 0.143(13) 0.119(11) -0.054(10) 0.024(8) -0.046(9)
C02O 0.075(4) 0.074(4) 0.076(4) -0.0011(19) 0.007(2) 0.0002(19)
C02P 0.075(9) 0.112(11) 0.137(12) 0.036(9) 0.059(9) -0.002(8)
C02Q 0.063(8) 0.088(9) 0.174(14) -0.029(9) 0.058(9) -0.012(7)
C02R 0.116(10) 0.134(10) 0.052(6) -0.032(6) -0.038(7) 0.009(8)
C02S 0.064(6) 0.131(8) 0.084(6) -0.028(6) -0.011(6) 0.004(6)
C02T 0.22(2) 0.037(7) 0.159(14) 0.003(8) 0.074(15) 0.008(9)
C02U 0.048(8) 0.197(17) 0.154(15) -0.070(13) -0.009(9) 0.025(10)
C02V 0.103(12) 0.188(16) 0.063(8) 0.024(9) 0.033(8) 0.007(11)
C02W 0.088(10) 0.087(9) 0.161(14) -0.048(9) 0.041(10) 0.013(8)
C02X 0.125(13) 0.070(8) 0.114(11) -0.006(7) 0.003(10) 0.037(8)
C02Y 0.132(13) 0.138(12) 0.070(8) -0.059(8) -0.024(8) -0.007(10)
C02Z 0.178(15) 0.045(6) 0.080(8) -0.025(6) -0.017(9) 0.002(8)
C030 0.067(10) 0.148(15) 0.26(2) -0.092(15) -0.014(12) -0.045(10)
C031 0.036(6) 0.124(10) 0.080(8) -0.022(7) 0.006(6) 0.010(6)
C032 0.109(11) 0.107(10) 0.062(7) -0.022(7) 0.037(8) 0.028(9)
C033 0.068(7) 0.162(10) 0.073(7) 0.013(8) 0.041(6) -0.010(8)
C034 0.117(7) 0.085(6) 0.097(6) 0.011(5) 0.015(6) 0.049(6)
C035 0.148(16) 0.109(12) 0.161(15) -0.080(11) 0.032(13) -0.050(11)
C036 0.108(12) 0.131(12) 0.115(11) -0.056(9) 0.001(10) -0.052(10)
C037 0.060(8) 0.128(11) 0.117(11) -0.007(9) 0.017(8) 0.022(8)
C038 0.144(15) 0.172(16) 0.110(11) 0.080(11) 0.047(11) -0.018(12)
P6 0.0570(17) 0.092(2) 0.0322(12) 0.0066(12) 0.0133(12) 0.0033(15)
C03A 0.069(9) 0.213(18) 0.129(12) 0.081(13) 0.002(9) 0.058(11)
C03B 0.21(2) 0.119(12) 0.064(8) 0.017(8) 0.038(10) -0.011(12)
C03C 0.157(11) 0.102(8) 0.105(9) 0.028(7) -0.005(8) 0.056(8)
C03D 0.113(12) 0.088(9) 0.087(9) -0.041(7) -0.007(8) 0.024(8)
C03E 0.081(10) 0.124(12) 0.149(13) 0.031(10) 0.060(10) -0.003(9)
C03F 0.131(14) 0.117(12) 0.132(13) 0.067(10) -0.030(11) 0.017(11)
C03H 0.094(11) 0.165(15) 0.134(13) -0.006(11) 0.065(11) -0.011(11)
C03I 0.190(19) 0.157(15) 0.076(9) 0.059(9) 0.054(11) 0.033(13)
C03J 0.20(2) 0.108(11) 0.105(11) 0.051(9) -0.028(12) -0.066(12)
C03L 0.044(8) 0.172(15) 0.171(15) -0.059(12) -0.004(9) 0.004(9)
C03M 0.149(16) 0.178(16) 0.062(8) 0.004(9) 0.037(9) 0.051(12)
C03N 0.136(7) 0.133(7) 0.139(7) 0.000(4) 0.007(4) 0.007(4)
C03O 0.129(13) 0.213(15) 0.107(10) -0.036(11) -0.043(11) -0.015(12)
C03P 0.19(2) 0.101(12) 0.161(16) 0.023(11) 0.012(14) -0.080(12)
C03Q 0.142(16) 0.195(18) 0.104(12) -0.084(12) 0.027(11) 0.002(14)
C03R 0.110(11) 0.229(15) 0.099(10) -0.001(11) 0.051(9) -0.027(11)
C03S 0.071(10) 0.120(11) 0.099(10) -0.010(10) -0.016(9) 0.011(10)
C03T 0.131(7) 0.130(7) 0.143(7) -0.007(4) 0.010(4) -0.002(4)
C03U 0.084(10) 0.218(15) 0.113(10) 0.020(11) 0.035(9) 0.001(11)
C03V 0.205(15) 0.161(13) 0.083(9) 0.015(9) -0.056(10) -0.028(13)
C03W 0.135(12) 0.171(14) 0.155(12) 0.027(12) 0.070(11) -0.029(12)
C03X 0.156(11) 0.127(10) 0.171(11) 0.018(9) 0.056(10) 0.089(9)
C50 0.042(5) 0.047(5) 0.072(6) -0.015(5) 0.001(5) 0.006(4)
C51 0.062(7) 0.093(8) 0.032(4) 0.009(5) -0.018(5) 0.014(6)
C53 0.062(7) 0.072(7) 0.035(5) -0.002(5) -0.006(5) 0.004(5)
C52 0.062(7) 0.099(9) 0.051(6) 0.009(6) -0.002(6) 0.002(6)
C54 0.064(7) 0.051(6) 0.060(6) 0.009(5) 0.022(5) -0.011(5)
C55 0.051(6) 0.072(7) 0.062(6) 0.013(5) 0.012(5) -0.003(5)
C56 0.135(15) 0.172(16) 0.124(13) -0.019(11) 0.066(12) 0.060(13)
C57 0.115(12) 0.192(16) 0.043(6) 0.014(8) 0.004(8) -0.020(12)
C58 0.178(19) 0.111(12) 0.206(19) -0.024(12) 0.094(16) -0.082(13)
C59 0.185(13) 0.104(10) 0.182(12) -0.012(9) -0.018(11) 0.023(10)
C61 0.099(11) 0.138(11) 0.104(11) -0.021(10) -0.006(10) -0.007(10)
Cu28 0.047(4) 0.098(8) 0.073(4) -0.004(5) 0.008(3) -0.012(4)
Cu29 0.046(4) 0.065(5) 0.085(10) -0.021(6) 0.001(4) -0.002(3)
Cu30 0.17(3) 0.050(6) 0.069(7) 0.002(5) 0.007(12) 0.008(8)
C62 0.155(8) 0.152(8) 0.154(8) -0.004(4) 0.020(4) 0.005(4)
F1 0.066(12) 0.28(3) 0.30(3) -0.06(2) 0.031(16) 0.036(15)
Cu31 0.043(3) 0.168(9) 0.099(6) -0.052(6) 0.023(3) 0.011(3)
Cu32 0.061(8) 0.147(14) 0.061(8) 0.034(9) 0.019(6) 0.029(9)
C63 0.100(10) 0.141(11) 0.087(10) -0.019(10) -0.021(9) 0.000(10)
C63A 0.086(10) 0.142(11) 0.095(10) -0.018(9) -0.017(9) 0.010(10)
C61A 0.097(10) 0.135(11) 0.089(10) -0.041(9) -0.024(9) -0.008(10)
C1 0.067(9) 0.127(11) 0.103(10) -0.011(10) -0.010(9) -0.006(10)

loop_
_atom_type_symbol
_atom_type_description
_atom_type_scat_dispersion_real
_atom_type_scat_dispersion_imag
_atom_type_scat_source
C C 0.0033 0.0016 'International Tables Vol C Tables 4.2.6.8 and 6.1.1.4'
H H 0.0000 0.0000 'International Tables Vol C Tables 4.2.6.8 and 6.1.1.4'
Cu Cu 0.3201 1.2651 'International Tables Vol C Tables 4.2.6.8 and 6.1.1.4'
F F 0.0171 0.0103 'International Tables Vol C Tables 4.2.6.8 and 6.1.1.4'
Na Na 0.0362 0.0249 'International Tables Vol C Tables 4.2.6.8 and 6.1.1.4'
O O 0.0106 0.0060 'International Tables Vol C Tables 4.2.6.8 and 6.1.1.4'
P P 0.1023 0.0942 'International Tables Vol C Tables 4.2.6.8 and 6.1.1.4'

loop_
_geom_angle_atom_site_label_1
_geom_angle_atom_site_label_2
_geom_angle_atom_site_label_3
_geom_angle
_geom_angle_site_symmetry_1
_geom_angle_site_symmetry_3
_geom_angle_publ_flag
Cu9 Cu1 Cu13 98.56(5) . . ?
Cu9 Cu1 Cu14 145.66(5) . . ?
Cu9 Cu1 Cu18 58.69(4) . . ?
Cu13 Cu1 Cu14 52.52(4) . . ?
Cu13 Cu1 Cu18 50.63(4) . . ?
Cu14 Cu1 Cu18 87.01(4) . . ?
O1 Cu1 Cu9 93.30(16) . . ?
O1 Cu1 Cu13 118.65(14) . . ?
O1 Cu1 Cu14 87.35(15) . . ?
O1 Cu1 Cu18 89.16(14) . . ?
O1 Cu1 O2 87.6(2) . . ?
O2 Cu1 Cu9 135.68(14) . . ?
O2 Cu1 Cu13 119.65(14) . . ?
O2 Cu1 Cu14 78.66(14) . . ?
O2 Cu1 Cu18 165.42(14) . . ?
C40 Cu1 Cu9 66.5(3) . . ?
C40 Cu1 Cu13 54.2(2) . . ?
C40 Cu1 Cu14 100.9(3) . . ?
C40 Cu1 Cu18 67.7(2) . . ?
C40 Cu1 O1 154.8(3) . . ?
C40 Cu1 O2 117.4(3) . . ?
Cu7 Cu2 Cu10 53.04(4) 3_666 . ?
Cu7 Cu2 Cu19 50.05(4) 3_666 3_666 ?
Cu10 Cu2 Cu19 87.01(4) . 3_666 ?
Cu14 Cu2 Cu7 98.19(5) 3_666 3_666 ?
Cu14 Cu2 Cu10 145.85(5) 3_666 . ?
Cu14 Cu2 Cu19 58.87(4) 3_666 3_666 ?
O2 Cu2 Cu7 118.13(15) 3_666 3_666 ?
O2 Cu2 Cu10 86.96(15) 3_666 . ?
O2 Cu2 Cu14 93.32(15) 3_666 3_666 ?
O2 Cu2 Cu19 88.90(15) 3_666 3_666 ?
O2 Cu2 O3 86.0(2) 3_666 . ?
O3 Cu2 Cu7 120.97(13) . 3_666 ?
O3 Cu2 Cu10 78.37(13) . . ?
O3 Cu2 Cu14 135.76(13) . 3_666 ?
O3 Cu2 Cu19 164.74(13) . 3_666 ?
C43 Cu2 Cu7 54.2(2) . 3_666 ?
C43 Cu2 Cu10 101.5(2) . . ?
C43 Cu2 Cu14 65.7(3) . 3_666 ?
C43 Cu2 Cu19 67.0(2) . 3_666 ?
C43 Cu2 O2 153.7(3) . 3_666 ?
C43 Cu2 O3 120.0(3) . . ?
Cu8 Cu3 Cu9 53.35(4) . . ?
Cu10 Cu3 Cu8 96.65(5) . . ?
Cu10 Cu3 Cu9 143.95(5) . . ?
O1 Cu3 Cu8 121.13(13) . . ?
O1 Cu3 Cu9 79.20(13) . . ?
O1 Cu3 Cu10 136.82(14) . . ?
O3 Cu3 Cu8 117.95(15) . . ?
O3 Cu3 Cu9 86.55(15) . . ?
O3 Cu3 Cu10 92.81(15) . . ?
O3 Cu3 O1 87.41(19) . . ?
C49 Cu3 Cu8 54.0(2) . . ?
C49 Cu3 Cu9 101.3(3) . . ?
C49 Cu3 Cu10 66.4(3) . . ?
C49 Cu3 O1 117.9(3) . . ?
C49 Cu3 O3 154.3(3) . . ?
O12 Cu4 Cu27 96.24(16) . . ?
O13 Cu4 Cu27 95.7(2) . . ?
O13 Cu4 O12 96.3(2) . . ?
O13 Cu4 C40 153.3(3) . . ?
O13 Cu4 C01R 117.6(3) . . ?
C40 Cu4 Cu27 81.1(3) . . ?
C40 Cu4 O12 110.4(3) . . ?
C01R Cu4 Cu27 86.3(3) . . ?
C01R Cu4 O12 145.7(3) . . ?
C01R Cu4 C40 36.0(3) . . ?
O10 Cu5 Cu20 95.7(2) . . ?
O10 Cu5 Cu31 100.2(4) . . ?
O17 Cu5 Cu20 95.5(3) . . ?
O17 Cu5 O10 95.7(2) . . ?
O17 Cu5 C43 155.1(3) . . ?
O17 Cu5 C01Q 119.9(3) . . ?
O17 Cu5 Cu31 95.5(3) . . ?
C43 Cu5 Cu20 83.3(3) . . ?
C43 Cu5 O10 109.2(3) . . ?
C43 Cu5 Cu31 81.4(3) . . ?
C01Q Cu5 Cu20 88.3(3) . . ?
C01Q Cu5 O10 143.6(3) . . ?
C01Q Cu5 C43 35.3(3) . . ?
C01Q Cu5 Cu31 84.3(4) . . ?
O11 Cu6 Cu21 97.56(15) . 3_666 ?
O16 Cu6 Cu21 99.5(2) 3_666 3_666 ?
O16 Cu6 O11 96.2(3) 3_666 . ?
O16 Cu6 C49 154.2(3) 3_666 . ?
O16 Cu6 C2 118.2(3) 3_666 . ?
C49 Cu6 Cu21 78.6(2) . 3_666 ?
C49 Cu6 O11 109.5(3) . . ?
C2 Cu6 Cu21 82.5(2) . 3_666 ?
C2 Cu6 O11 145.2(3) . . ?
C2 Cu6 C49 36.1(3) . . ?
Cu10 Cu7 Cu2 71.04(4) 3_666 3_666 ?
Cu19 Cu7 Cu2 74.71(5) . 3_666 ?
Cu19 Cu7 Cu10 114.30(6) . 3_666 ?
C43 Cu7 Cu2 46.5(2) 3_666 3_666 ?
C43 Cu7 Cu10 111.1(2) 3_666 3_666 ?
C43 Cu7 Cu19 78.6(2) 3_666 . ?
C42 Cu7 Cu2 102.0(2) 3_666 3_666 ?
C42 Cu7 Cu10 48.7(2) 3_666 3_666 ?
C42 Cu7 Cu19 161.4(2) 3_666 . ?
C42 Cu7 C43 112.9(3) 3_666 3_666 ?
C41 Cu7 Cu2 118.8(3) . 3_666 ?
C41 Cu7 Cu10 103.2(3) . 3_666 ?
C41 Cu7 Cu19 51.7(3) . . ?
C41 Cu7 C43 128.1(4) . 3_666 ?
C41 Cu7 C42 119.0(4) . 3_666 ?
Cu9 Cu8 Cu3 70.70(4) . . ?
Cu17 Cu8 Cu3 75.67(5) . . ?
Cu17 Cu8 Cu9 112.30(6) . . ?
C49 Cu8 Cu3 46.4(2) . . ?
C49 Cu8 Cu9 110.4(2) . . ?
C49 Cu8 Cu17 81.7(2) . . ?
C48 Cu8 Cu3 119.6(3) . . ?
C48 Cu8 Cu9 101.0(3) . . ?
C48 Cu8 Cu17 51.7(3) . . ?
C48 Cu8 C49 131.3(4) . . ?
C48 Cu8 C46 116.8(4) . . ?
C46 Cu8 Cu3 101.6(3) . . ?
C46 Cu8 Cu9 48.7(3) . . ?
C46 Cu8 Cu17 158.9(3) . . ?
C46 Cu8 C49 111.9(3) . . ?
Cu1 Cu9 Cu3 75.25(4) . . ?
Cu1 Cu9 Cu18 68.21(4) . . ?
Cu8 Cu9 Cu1 124.94(5) . . ?
Cu8 Cu9 Cu3 55.94(4) . . ?
Cu8 Cu9 Cu18 88.21(5) . . ?
Cu8 Cu9 C40 153.85(18) . . ?
Cu18 Cu9 Cu3 92.10(4) . . ?
O6 Cu9 Cu1 82.84(17) . . ?
O6 Cu9 Cu3 78.86(16) . . ?
O6 Cu9 Cu8 108.33(17) . . ?
O6 Cu9 Cu18 151.02(18) . . ?
O6 Cu9 C40 94.3(2) . . ?
C40 Cu9 Cu1 43.66(19) . . ?
C40 Cu9 Cu3 118.8(2) . . ?
C40 Cu9 Cu18 65.85(17) . . ?
C46 Cu9 Cu1 112.9(3) . . ?
C46 Cu9 Cu3 93.2(3) . . ?
C46 Cu9 Cu8 53.2(3) . . ?
C46 Cu9 Cu18 46.0(3) . . ?
C46 Cu9 O6 160.2(3) . . ?
C46 Cu9 C40 105.4(3) . . ?
Cu3 Cu10 Cu2 76.19(4) . . ?
Cu3 Cu10 Cu17 69.67(4) . . ?
Cu7 Cu10 Cu2 55.91(4) 3_666 . ?
Cu7 Cu10 Cu3 126.51(5) 3_666 . ?
Cu7 Cu10 Cu17 88.04(5) 3_666 . ?
Cu7 Cu10 C49 155.94(19) 3_666 . ?
Cu17 Cu10 Cu2 91.80(4) . . ?
O5 Cu10 Cu2 79.20(15) 3_666 . ?
O5 Cu10 Cu3 80.51(17) 3_666 . ?
O5 Cu10 Cu7 109.23(16) 3_666 3_666 ?
O5 Cu10 Cu17 150.13(17) 3_666 . ?
O5 Cu10 C49 91.9(2) 3_666 . ?
C49 Cu10 Cu2 120.11(19) . . ?
C49 Cu10 Cu3 44.02(19) . . ?
C49 Cu10 Cu17 68.00(19) . . ?
C42 Cu10 Cu2 93.2(3) . . ?
C42 Cu10 Cu3 115.0(3) . . ?
C42 Cu10 Cu7 53.0(3) . 3_666 ?
C42 Cu10 Cu17 46.4(3) . . ?
C42 Cu10 O5 160.8(3) . 3_666 ?
C42 Cu10 C49 107.1(3) . . ?
Cu27 Cu11 Cu21 116.40(6) . . ?
Cu27 Cu11 Cu31 119.3(2) . . ?
Cu20 Cu11 Cu27 117.46(10) . . ?
Cu20 Cu11 Cu21 118.00(11) . . ?
Cu21 Cu11 Cu31 116.8(2) . . ?
Cu22 Cu11 Cu27 51.57(4) . . ?
Cu22 Cu11 Cu20 134.87(13) . . ?
Cu22 Cu11 Cu21 102.33(6) . . ?
Cu22 Cu11 Cu33 87.11(11) . . ?
Cu22 Cu11 Cu31 135.12(17) . . ?
Cu24 Cu11 Cu27 102.21(6) . . ?
Cu24 Cu11 Cu20 52.72(15) . . ?
Cu24 Cu11 Cu21 135.76(8) . . ?
Cu24 Cu11 Cu22 84.65(8) . . ?
Cu24 Cu11 Cu33 86.81(11) . . ?
Cu33 Cu11 Cu27 135.70(9) . . ?
Cu33 Cu11 Cu20 102.60(11) . . ?
Cu33 Cu11 Cu21 50.69(10) . . ?
O4 Cu11 Cu27 46.74(14) . . ?
O4 Cu11 Cu20 134.1(2) . . ?
O4 Cu11 Cu21 72.54(15) . . ?
O4 Cu11 Cu22 74.92(15) . . ?
O4 Cu11 Cu24 148.95(16) . . ?
O4 Cu11 Cu33 114.68(17) . . ?
O4 Cu11 Cu31 135.7(2) . . ?
O8 Cu11 Cu27 73.58(15) . . ?
O8 Cu11 Cu20 46.60(17) . . ?
O8 Cu11 Cu21 134.41(16) . . ?
O8 Cu11 Cu22 115.22(16) . . ?
O8 Cu11 Cu24 75.13(17) . . ?
O8 Cu11 Cu33 149.14(16) . . ?
O8 Cu11 O4 92.5(2) . . ?
O8 Cu11 Cu31 48.6(3) . . ?
O9 Cu11 Cu27 134.78(15) 3_666 . ?
O9 Cu11 Cu20 73.50(19) 3_666 . ?
O9 Cu11 Cu21 46.86(15) 3_666 . ?
O9 Cu11 Cu22 149.19(16) 3_666 . ?
O9 Cu11 Cu24 116.00(17) 3_666 . ?
O9 Cu11 Cu33 72.44(18) 3_666 . ?
O9 Cu11 O4 92.6(2) 3_666 . ?
O9 Cu11 O8 93.0(2) 3_666 . ?
O9 Cu11 Cu31 72.8(2) 3_666 . ?
C021 Cu11 Cu27 99.2(3) . . ?
C021 Cu11 Cu20 100.2(3) . . ?
C021 Cu11 Cu21 99.3(3) . . ?
C021 Cu11 Cu22 51.3(3) . . ?
C021 Cu11 Cu24 51.6(3) . . ?
C021 Cu11 Cu33 53.3(3) . . ?
C021 Cu11 O4 123.1(3) . . ?
C021 Cu11 O8 123.9(3) . . ?
C021 Cu11 O9 122.9(3) . 3_666 ?
C021 Cu11 Cu31 99.0(3) . . ?
O10 Cu12 Cu17 60.79(15) . . ?
O19 Cu12 Cu17 148.3(2) . . ?
O19 Cu12 O10 98.1(2) . . ?
O19 Cu12 C48 160.5(3) . . ?
O19 Cu12 C025 124.5(3) . . ?
C48 Cu12 Cu17 45.8(3) . . ?
C48 Cu12 O10 101.2(3) . . ?
C48 Cu12 C025 36.2(3) . . ?
C025 Cu12 Cu17 79.2(3) . . ?
C025 Cu12 O10 137.4(3) . . ?
Cu14 Cu13 Cu1 71.49(4) . . ?
Cu18 Cu13 Cu1 73.27(5) . . ?
Cu18 Cu13 Cu14 113.74(6) . . ?
C40 Cu13 Cu1 46.0(2) . . ?
C40 Cu13 Cu14 110.9(2) . . ?
C40 Cu13 Cu18 78.0(2) . . ?
C44 Cu13 Cu1 118.4(3) . . ?
C44 Cu13 Cu14 104.4(3) . . ?
C44 Cu13 Cu18 51.8(3) . . ?
C44 Cu13 C40 127.1(4) . . ?
C44 Cu13 C45 119.9(4) . . ?
C45 Cu13 Cu1 102.6(2) . . ?
C45 Cu13 Cu14 48.5(3) . . ?
C45 Cu13 Cu18 161.0(3) . . ?
C45 Cu13 C40 113.0(3) . . ?
Cu2 Cu14 Cu1 75.10(4) 3_666 . ?
Cu2 Cu14 Cu19 68.79(4) 3_666 . ?
Cu13 Cu14 Cu1 55.99(4) . . ?
Cu13 Cu14 Cu2 124.77(5) . 3_666 ?
Cu13 Cu14 Cu19 87.85(5) . . ?
Cu13 Cu14 C43 153.59(18) . 3_666 ?
Cu19 Cu14 Cu1 92.42(5) . . ?
O7 Cu14 Cu1 77.71(16) . . ?
O7 Cu14 Cu2 81.95(16) . 3_666 ?
O7 Cu14 Cu13 108.16(17) . . ?
O7 Cu14 Cu19 150.67(16) . . ?
O7 Cu14 C43 94.6(2) . 3_666 ?
C43 Cu14 Cu1 119.1(2) 3_666 . ?
C43 Cu14 Cu2 44.15(19) 3_666 3_666 ?
C43 Cu14 Cu19 65.93(18) 3_666 . ?
C45 Cu14 Cu1 93.1(3) . . ?
C45 Cu14 Cu2 113.7(3) . 3_666 ?
C45 Cu14 Cu13 52.5(3) . . ?
C45 Cu14 Cu19 46.4(3) . . ?
C45 Cu14 O7 159.5(3) . . ?
C45 Cu14 C43 105.8(3) . 3_666 ?
O12 Cu15 Cu19 62.74(15) . . ?
O20 Cu15 Cu19 148.6(2) . . ?
O20 Cu15 O12 99.6(3) . . ?
O20 Cu15 C41 159.2(4) . . ?
O20 Cu15 C02C 123.6(3) . . ?
C41 Cu15 Cu19 44.5(3) . . ?
C41 Cu15 O12 100.9(3) . . ?
C02C Cu15 Cu19 77.0(3) . . ?
C02C Cu15 O12 136.7(3) . . ?
C02C Cu15 C41 35.8(4) . . ?
O11 Cu16 Cu18 61.71(15) . . ?
O18 Cu16 Cu18 150.6(2) 3_666 . ?
O18 Cu16 O11 100.7(3) 3_666 . ?
O18 Cu16 C44 157.2(3) 3_666 . ?
O18 Cu16 C54 122.1(3) 3_666 . ?
C44 Cu16 Cu18 45.6(3) . . ?
C44 Cu16 O11 101.9(3) . . ?
C54 Cu16 Cu18 77.7(3) . . ?
C54 Cu16 O11 137.1(3) . . ?
C54 Cu16 C44 35.2(3) . . ?
Cu8 Cu17 Cu10 95.37(5) . . ?
Cu8 Cu17 Cu12 84.76(5) . . ?
Cu12 Cu17 Cu10 145.02(6) . . ?
C42 Cu17 Cu8 134.0(3) . . ?
C42 Cu17 Cu10 43.2(2) . . ?
C42 Cu17 Cu12 139.5(2) . . ?
C42 Cu17 C01Z 33.9(3) . . ?
C48 Cu17 Cu8 53.6(3) . . ?
C48 Cu17 Cu10 148.9(3) . . ?
C48 Cu17 Cu12 46.5(3) . . ?
C48 Cu17 C42 159.9(4) . . ?
C48 Cu17 C01Z 128.0(4) . . ?
C01Z Cu17 Cu8 149.5(3) . . ?
C01Z Cu17 Cu10 76.6(3) . . ?
C01Z Cu17 Cu12 118.7(3) . . ?
Cu9 Cu18 Cu1 53.10(4) . . ?
Cu13 Cu18 Cu1 56.10(4) . . ?
Cu13 Cu18 Cu9 98.39(5) . . ?
Cu13 Cu18 Cu16 83.13(5) . . ?
Cu16 Cu18 Cu1 103.58(5) . . ?
Cu16 Cu18 Cu9 145.62(6) . . ?
C46 Cu18 Cu1 96.3(3) . . ?
C46 Cu18 Cu9 44.2(3) . . ?
C46 Cu18 Cu13 138.4(3) . . ?
C46 Cu18 Cu16 137.1(3) . . ?
C46 Cu18 C02A 33.3(3) . . ?
C44 Cu18 Cu1 103.9(3) . . ?
C44 Cu18 Cu9 151.2(3) . . ?
C44 Cu18 Cu13 53.0(3) . . ?
C44 Cu18 Cu16 46.4(3) . . ?
C44 Cu18 C46 157.7(4) . . ?
C44 Cu18 C02A 126.1(4) . . ?
C02A Cu18 Cu1 129.5(3) . . ?
C02A Cu18 Cu9 77.2(3) . . ?
C02A Cu18 Cu13 154.3(2) . . ?
C02A Cu18 Cu16 114.9(3) . . ?
Cu7 Cu19 Cu2 55.24(4) . 3_666 ?
Cu7 Cu19 Cu14 97.01(5) . . ?
Cu7 Cu19 Cu15 83.87(5) . . ?
Cu14 Cu19 Cu2 52.34(3) . 3_666 ?
Cu14 Cu19 Cu15 144.63(6) . . ?
Cu15 Cu19 Cu2 103.38(5) . 3_666 ?
C41 Cu19 Cu2 102.5(3) . 3_666 ?
C41 Cu19 Cu7 53.1(3) . . ?
C41 Cu19 Cu14 150.0(3) . . ?
C41 Cu19 Cu15 45.9(3) . . ?
C41 Cu19 C45 161.4(4) . . ?
C41 Cu19 C023 129.0(4) . . ?
C45 Cu19 Cu2 94.4(3) . 3_666 ?
C45 Cu19 Cu7 136.6(3) . . ?
C45 Cu19 Cu14 43.1(3) . . ?
C45 Cu19 Cu15 137.3(3) . . ?
C45 Cu19 C023 33.7(3) . . ?
C023 Cu19 Cu2 128.1(3) . 3_666 ?
C023 Cu19 Cu7 153.5(3) . . ?
C023 Cu19 Cu14 76.4(3) . . ?
C023 Cu19 Cu15 116.5(3) . . ?
Cu4 Cu27 Cu11 119.21(6) . . ?
Cu4 Cu27 Cu26 147.29(6) . . ?
Cu4 Cu27 Cu29 143.7(2) . . ?
Cu11 Cu27 Cu26 77.89(8) . . ?
Cu11 Cu27 Cu29 92.7(3) . . ?
Cu22 Cu27 Cu4 99.59(6) . . ?
Cu22 Cu27 Cu11 61.23(5) . . ?
Cu22 Cu27 Cu26 62.52(10) . . ?
Cu22 Cu27 Cu29 79.9(4) . . ?
O4 Cu27 Cu4 74.23(16) . . ?
O4 Cu27 Cu11 47.81(15) . . ?
O4 Cu27 Cu22 82.27(16) . . ?
O4 Cu27 Cu26 125.21(17) . . ?
O4 Cu27 O6 97.5(2) . . ?
O4 Cu27 Cu29 140.3(4) . . ?
O6 Cu27 Cu4 110.81(16) . . ?
O6 Cu27 Cu11 95.26(15) . . ?
O6 Cu27 Cu22 148.41(16) . . ?
O6 Cu27 Cu26 93.63(18) . . ?
O6 Cu27 Cu29 80.6(3) . . ?
C50 Cu27 Cu4 104.4(3) . . ?
C50 Cu27 Cu11 105.4(3) . . ?
C50 Cu27 Cu22 53.8(3) . . ?
C50 Cu27 Cu26 42.9(3) . . ?
C50 Cu27 O4 135.7(3) . . ?
C50 Cu27 O6 122.5(3) . . ?
C50 Cu27 Cu29 46.2(3) . . ?
Cu5 Cu20 Cu25 146.0(3) . . ?
Cu11 Cu20 Cu5 120.9(2) . . ?
Cu11 Cu20 Cu25 79.67(17) . . ?
Cu24 Cu20 Cu5 100.1(2) . . ?
Cu24 Cu20 Cu11 62.06(19) . . ?
Cu24 Cu20 Cu25 63.82(15) . . ?
O7 Cu20 Cu5 108.3(3) 3_666 . ?
O7 Cu20 Cu11 97.4(3) 3_666 . ?
O7 Cu20 Cu24 151.1(3) 3_666 . ?
O7 Cu20 Cu25 94.0(2) 3_666 . ?
O8 Cu20 Cu5 74.07(19) . . ?
O8 Cu20 Cu11 49.4(2) . . ?
O8 Cu20 Cu24 83.1(3) . . ?
O8 Cu20 Cu25 128.5(4) . . ?
O8 Cu20 O7 98.9(4) . 3_666 ?
C02H Cu20 Cu5 102.6(4) . . ?
C02H Cu20 Cu11 107.3(4) . . ?
C02H Cu20 Cu24 54.7(3) . . ?
C02H Cu20 Cu25 43.4(3) . . ?
C02H Cu20 O7 121.8(4) . 3_666 ?
C02H Cu20 O8 137.0(5) . . ?
Cu6 Cu21 Cu11 117.03(6) 3_666 . ?
Cu6 Cu21 Cu23 147.53(5) 3_666 . ?
Cu23 Cu21 Cu11 78.04(5) . . ?
Cu33 Cu21 Cu6 96.93(14) . 3_666 ?
Cu33 Cu21 Cu11 60.82(13) . . ?
Cu33 Cu21 Cu23 64.03(10) . . ?
O5 Cu21 Cu6 111.35(15) . 3_666 ?
O5 Cu21 Cu11 95.18(16) . . ?
O5 Cu21 Cu23 94.48(16) . . ?
O5 Cu21 Cu33 149.6(2) . . ?
O5 Cu21 O9 98.1(2) . 3_666 ?
O5 Cu21 Cu28 170.2(3) . . ?
O9 Cu21 Cu6 73.13(15) 3_666 3_666 ?
O9 Cu21 Cu11 46.47(15) 3_666 . ?
O9 Cu21 Cu23 123.79(16) 3_666 . ?
O9 Cu21 Cu33 79.14(16) 3_666 . ?
O9 Cu21 Cu28 86.3(3) 3_666 . ?
C53 Cu21 Cu6 103.6(3) . 3_666 ?
C53 Cu21 Cu11 105.8(3) . . ?
C53 Cu21 Cu23 44.0(3) . . ?
C53 Cu21 Cu33 54.7(3) . . ?
C53 Cu21 O5 124.5(4) . . ?
C53 Cu21 O9 133.4(3) . 3_666 ?
C53 Cu21 Cu28 48.7(3) . . ?
Cu28 Cu21 Cu11 81.5(4) . . ?
Cu28 Cu21 Cu23 75.9(3) . . ?
Cu11 Cu22 Cu23 79.18(5) . . ?
Cu11 Cu22 Cu26 81.90(6) . . ?
Cu27 Cu22 Cu11 67.20(5) . . ?
Cu27 Cu22 Cu23 114.55(6) . . ?
Cu27 Cu22 Cu26 66.54(9) . . ?
Cu27 Cu22 C028 132.8(2) . . ?
Cu26 Cu22 Cu23 158.37(8) . . ?
O14 Cu22 Cu11 112.7(2) . . ?
O14 Cu22 Cu27 110.82(18) . . ?
O14 Cu22 Cu23 38.2(2) . . ?
O14 Cu22 Cu26 163.5(2) . . ?
O14 Cu22 C021 114.4(3) . . ?
O14 Cu22 C028 106.8(3) . . ?
O14 Cu22 C50 120.0(3) . . ?
C021 Cu22 Cu11 44.2(2) . . ?
C021 Cu22 Cu27 107.4(2) . . ?
C021 Cu22 Cu23 77.8(3) . . ?
C021 Cu22 Cu26 81.4(3) . . ?
C021 Cu22 C028 28.4(3) . . ?
C028 Cu22 Cu11 72.6(2) . . ?
C028 Cu22 Cu23 80.0(3) . . ?
C028 Cu22 Cu26 84.5(3) . . ?
C50 Cu22 Cu11 107.9(3) . . ?
C50 Cu22 Cu27 50.6(3) . . ?
C50 Cu22 Cu23 153.3(3) . . ?
C50 Cu22 Cu26 44.9(3) . . ?
C50 Cu22 C021 125.5(4) . . ?
C50 Cu22 C028 126.7(4) . . ?
Cu21 Cu23 Cu22 99.17(6) . . ?
Cu33 Cu23 Cu21 51.06(9) . . ?
Cu33 Cu23 Cu22 81.67(13) . . ?
O14 Cu23 Cu21 130.3(2) . . ?
O14 Cu23 Cu22 42.3(2) . . ?
O14 Cu23 Cu33 123.2(2) . . ?
O14 Cu23 C53 169.4(4) . . ?
O14 Cu23 C52 153.6(4) . . ?
C53 Cu23 Cu21 42.9(3) . . ?
C53 Cu23 Cu22 127.2(3) . . ?
C53 Cu23 Cu33 46.9(3) . . ?
C53 Cu23 C52 34.4(4) . . ?
C52 Cu23 Cu21 76.1(3) . . ?
C52 Cu23 Cu22 147.5(3) . . ?
C52 Cu23 Cu33 70.3(3) . . ?
Cu11 Cu24 Cu25 81.68(9) . . ?
Cu11 Cu24 Cu26 80.70(7) . . ?
Cu20 Cu24 Cu11 65.2(2) . . ?
Cu20 Cu24 Cu25 65.58(12) . . ?
Cu20 Cu24 Cu26 114.96(17) . . ?
Cu25 Cu24 Cu26 159.75(16) . . ?
O21 Cu24 Cu11 117.4(2) . . ?
O21 Cu24 Cu20 111.5(3) . . ?
O21 Cu24 Cu25 158.4(3) . . ?
O21 Cu24 Cu26 41.8(2) . . ?
O21 Cu24 C021 119.4(4) . . ?
O21 Cu24 C02H 116.1(4) . . ?
C021 Cu24 Cu11 44.5(2) . . ?
C021 Cu24 Cu20 105.4(3) . . ?
C021 Cu24 Cu25 81.0(3) . . ?
C021 Cu24 Cu26 79.5(3) . . ?
C02H Cu24 Cu11 106.9(3) . . ?
C02H Cu24 Cu20 51.0(3) . . ?
C02H Cu24 Cu25 44.3(3) . . ?
C02H Cu24 Cu26 152.8(3) . . ?
C02H Cu24 C021 124.6(4) . . ?
Cu20 Cu25 Cu33 96.35(19) . . ?
Cu24 Cu25 Cu20 50.60(15) . . ?
Cu24 Cu25 Cu33 81.36(16) . . ?
O15 Cu25 Cu20 130.3(3) . . ?
O15 Cu25 Cu24 125.9(2) . . ?
O15 Cu25 Cu33 45.6(2) . . ?
O15 Cu25 C02H 171.6(4) . . ?
O15 Cu25 C55 152.1(3) . . ?
C02H Cu25 Cu20 43.1(3) . . ?
C02H Cu25 Cu24 46.9(3) . . ?
C02H Cu25 Cu33 126.2(3) . . ?
C02H Cu25 C55 35.1(3) . . ?
C55 Cu25 Cu20 77.6(3) . . ?
C55 Cu25 Cu24 69.4(3) . . ?
C55 Cu25 Cu33 146.6(3) . . ?
Cu22 Cu26 Cu27 50.95(6) . . ?
Cu22 Cu26 Cu24 80.76(14) . . ?
Cu24 Cu26 Cu27 98.20(9) . . ?
O21 Cu26 Cu27 132.5(2) . . ?
O21 Cu26 Cu22 125.4(3) . . ?
O21 Cu26 Cu24 45.8(2) . . ?
O21 Cu26 C47 152.1(4) . . ?
O21 Cu26 C50 171.8(4) . . ?
C47 Cu26 Cu27 75.3(3) . . ?
C47 Cu26 Cu22 70.8(3) . . ?
C47 Cu26 Cu24 148.0(4) . . ?
C50 Cu26 Cu27 42.3(3) . . ?
C50 Cu26 Cu22 46.8(3) . . ?
C50 Cu26 Cu24 126.0(3) . . ?
C50 Cu26 C47 34.4(4) . . ?
Cu11 Cu33 Cu23 81.44(12) . . ?
Cu11 Cu33 Cu25 79.70(10) . . ?
Cu21 Cu33 Cu11 68.50(7) . . ?
Cu21 Cu33 Cu23 64.91(7) . . ?
Cu21 Cu33 Cu25 118.33(11) . . ?
Cu23 Cu33 Cu25 157.4(2) . . ?
O15 Cu33 Cu11 114.5(2) . . ?
O15 Cu33 Cu21 114.3(3) . . ?
O15 Cu33 Cu23 163.1(3) . . ?
O15 Cu33 Cu25 39.2(2) . . ?
O15 Cu33 C021 115.2(4) . . ?
C021 Cu33 Cu11 43.7(2) . . ?
C021 Cu33 Cu21 107.2(3) . . ?
C021 Cu33 Cu23 79.9(3) . . ?
C021 Cu33 Cu25 77.9(3) . . ?
C53 Cu33 Cu11 108.7(3) . . ?
C53 Cu33 Cu21 50.1(3) . . ?
C53 Cu33 Cu23 44.5(3) . . ?
C53 Cu33 Cu25 156.0(4) . . ?
C53 Cu33 O15 120.8(5) . . ?
C53 Cu33 C021 124.0(4) . . ?
O2 P1 O5 108.3(3) . . ?
O4 P1 O2 109.7(3) . . ?
O4 P1 O5 110.6(3) . . ?
O4 P1 O12 109.3(3) . . ?
O12 P1 O2 109.2(3) . . ?
O12 P1 O5 109.8(3) . . ?
O6 P2 O3 108.1(3) . . ?
O6 P2 O8 110.6(3) . . ?
O6 P2 O10 110.6(3) . . ?
O8 P2 O3 109.9(3) . . ?
O8 P2 O10 108.7(3) . . ?
O10 P2 O3 108.9(3) . . ?
O7 P3 O1 108.6(3) . . ?
O7 P3 O11 109.8(3) . . ?
O9 P3 O1 109.7(3) . . ?
O9 P3 O7 111.7(3) . . ?
O9 P3 O11 108.8(3) . . ?
O11 P3 O1 108.1(3) . . ?
O17 P4 O19 114.3(4) . . ?
O17 P4 O21 113.0(4) . . ?
O17 P4 C02G 106.7(5) . . ?
O19 P4 O21 105.6(4) . . ?
O19 P4 C02G 107.9(5) . . ?
O21 P4 C02G 109.2(5) . . ?
Cu1 Na1 Cu2 117.91(3) 3_666 3_666 ?
Cu3 Na1 Cu1 62.45(3) 3_666 3_666 ?
Cu3 Na1 Cu2 62.54(2) 3_666 3_666 ?
Na1 Na1 Cu1 0(10) 3_666 3_666 ?
Na1 Na1 Cu2 0(7) 3_666 3_666 ?
Na1 Na1 Cu3 0(10) 3_666 3_666 ?
Na1 Na1 O1 0(10) 3_666 3_666 ?
Na1 Na1 O1 0(10) 3_666 . ?
Na1 Na1 O2 0(10) 3_666 3_666 ?
Na1 Na1 O2 0(10) 3_666 . ?
Na1 Na1 O3 0(10) 3_666 3_666 ?
Na1 Na1 O3 0(10) 3_666 . ?
O1 Na1 Cu1 143.65(11) . 3_666 ?
O1 Na1 Cu1 36.35(11) 3_666 3_666 ?
O1 Na1 Cu2 75.70(13) . 3_666 ?
O1 Na1 Cu2 104.30(13) 3_666 3_666 ?
O1 Na1 Cu3 137.81(13) . 3_666 ?
O1 Na1 Cu3 42.19(13) 3_666 3_666 ?
O1 Na1 O1 180.00(15) 3_666 . ?
O1 Na1 O2 73.53(17) 3_666 3_666 ?
O1 Na1 O2 73.53(17) . . ?
O1 Na1 O2 106.47(17) 3_666 . ?
O1 Na1 O2 106.47(17) . 3_666 ?
O2 Na1 Cu1 138.09(12) . 3_666 ?
O2 Na1 Cu1 41.91(12) 3_666 3_666 ?
O2 Na1 Cu2 35.92(12) . 3_666 ?
O2 Na1 Cu2 144.08(12) 3_666 3_666 ?
O2 Na1 Cu3 76.02(12) . 3_666 ?
O2 Na1 Cu3 103.98(12) 3_666 3_666 ?
O2 Na1 O2 180.0 3_666 . ?
O3 Na1 Cu1 103.49(12) . 3_666 ?
O3 Na1 Cu1 76.51(12) 3_666 3_666 ?
O3 Na1 Cu2 41.82(12) 3_666 3_666 ?
O3 Na1 Cu2 138.17(12) . 3_666 ?
O3 Na1 Cu3 36.63(11) 3_666 3_666 ?
O3 Na1 Cu3 143.38(11) . 3_666 ?
O3 Na1 O1 74.34(17) 3_666 3_666 ?
O3 Na1 O1 74.34(17) . . ?
O3 Na1 O1 105.66(17) . 3_666 ?
O3 Na1 O1 105.66(17) 3_666 . ?
O3 Na1 O2 73.28(17) . 3_666 ?
O3 Na1 O2 106.72(17) . . ?
O3 Na1 O2 106.72(17) 3_666 3_666 ?
O3 Na1 O2 73.28(17) 3_666 . ?
O3 Na1 O3 180.0 . 3_666 ?
O13 P5 O14 112.2(4) . . ?
O13 P5 O20 115.0(4) . . ?
O13 P5 C02L 106.4(5) . . ?
O14 P5 C02L 107.1(5) . . ?
O20 P5 O14 106.7(4) . . ?
O20 P5 C02L 109.1(5) . . ?
Cu1 O1 Cu3 109.4(2) . . ?
Cu1 O1 Na1 97.26(18) . 3_666 ?
Cu1 O1 Na1 97.26(18) . . ?
Cu3 O1 Na1 90.87(17) . 3_666 ?
Cu3 O1 Na1 90.87(17) . . ?
P3 O1 Cu1 115.2(3) . . ?
P3 O1 Cu3 113.2(3) . . ?
P3 O1 Na1 127.6(3) . . ?
P3 O1 Na1 127.6(3) . 3_666 ?
Na1 O1 Na1 0.0 3_666 . ?
Cu1 O2 Na1 90.76(18) . 3_666 ?
Cu1 O2 Na1 90.76(18) . . ?
Cu2 O2 Cu1 109.8(2) 3_666 . ?
Cu2 O2 Na1 98.15(19) 3_666 . ?
Cu2 O2 Na1 98.15(19) 3_666 3_666 ?
P1 O2 Cu1 113.7(3) . . ?
P1 O2 Cu2 115.8(3) . 3_666 ?
P1 O2 Na1 125.3(3) . . ?
P1 O2 Na1 125.3(3) . 3_666 ?
Na1 O2 Na1 0.0 . 3_666 ?
Cu2 O3 Na1 92.39(18) . . ?
Cu2 O3 Na1 92.39(18) . 3_666 ?
Cu3 O3 Cu2 109.6(2) . . ?
Cu3 O3 Na1 97.16(19) . 3_666 ?
Cu3 O3 Na1 97.16(19) . . ?
P2 O3 Cu2 111.5(3) . . ?
P2 O3 Cu3 115.8(3) . . ?
P2 O3 Na1 127.4(3) . 3_666 ?
P2 O3 Na1 127.4(3) . . ?
Na1 O3 Na1 0.0 3_666 . ?
Cu27 O4 Cu11 85.4(2) . . ?
P1 O4 Cu11 139.7(3) . . ?
P1 O4 Cu27 134.8(3) . . ?
Cu10 O5 Cu21 113.1(2) 3_666 . ?
P1 O5 Cu10 129.2(3) . 3_666 ?
P1 O5 Cu21 117.3(3) . . ?
Cu9 O6 Cu27 112.4(3) . . ?
P2 O6 Cu9 129.9(3) . . ?
P2 O6 Cu27 116.9(3) . . ?
Cu14 O7 Cu20 114.7(3) . 3_666 ?
Cu14 O7 Cu31 110.5(5) . 3_666 ?
P3 O7 Cu14 130.5(3) . . ?
P3 O7 Cu20 114.1(4) . 3_666 ?
P3 O7 Cu31 118.8(5) . 3_666 ?
Cu11 O8 Cu31 86.2(3) . . ?
Cu20 O8 Cu11 84.0(3) . . ?
P2 O8 Cu11 138.6(3) . . ?
P2 O8 Cu20 137.1(4) . . ?
P2 O8 Cu31 134.9(4) . . ?
Cu11 O9 Cu21 86.7(2) 3_666 3_666 ?
P3 O9 Cu11 137.9(3) . 3_666 ?
P3 O9 Cu21 134.9(3) . 3_666 ?
Cu5 O10 Cu12 115.8(3) . . ?
P2 O10 Cu5 112.4(3) . . ?
P2 O10 Cu12 123.0(3) . . ?
Cu6 O11 Cu16 113.9(2) . . ?
P3 O11 Cu6 112.5(3) . . ?
P3 O11 Cu16 126.0(3) . . ?
Cu4 O12 Cu15 114.1(2) . . ?
P1 O12 Cu4 112.1(3) . . ?
P1 O12 Cu15 127.7(3) . . ?
P5 O13 Cu4 132.8(4) . . ?
Cu23 O14 Cu22 99.5(3) . . ?
P5 O14 Cu22 132.2(4) . . ?
P5 O14 Cu23 116.3(4) . . ?
Cu25 O15 Cu33 95.2(3) . . ?
P6 O15 Cu25 117.2(4) . . ?
P6 O15 Cu33 131.6(4) . . ?
P6 O15 Cu28 106.1(7) . . ?
P6 O15 Cu32 94.9(6) . . ?
Cu28 O15 Cu32 132.3(7) . . ?
P6 O16 Cu6 132.4(4) . 3_666 ?
P4 O17 Cu5 134.9(4) . . ?
Cu16 O18 Cu32 101.5(5) 3_666 . ?
P6 O18 Cu16 123.4(4) . 3_666 ?
P6 O18 Cu32 91.6(6) . . ?
Cu12 O19 Cu29 101.2(5) . . ?
P4 O19 Cu12 127.8(4) . . ?
P4 O19 Cu29 97.4(6) . . ?
P5 O20 Cu15 125.4(4) . . ?
Cu26 O21 Cu24 92.4(3) . . ?
P4 O21 Cu24 133.8(4) . . ?
P4 O21 Cu26 114.2(4) . . ?
P4 O21 Cu29 90.9(5) . . ?
P4 O21 Cu30 108.8(12) . . ?
Cu30 O21 Cu29 129.0(12) . . ?
Cu2 C43 Cu5 107.8(4) . . ?
Cu2 C43 Cu7 79.3(3) . 3_666 ?
Cu2 C43 Cu14 70.1(3) . 3_666 ?
Cu5 C43 Cu7 114.6(4) . 3_666 ?
Cu5 C43 Cu14 129.2(4) . 3_666 ?
Cu7 C43 Cu14 114.6(3) 3_666 3_666 ?
C01Q C43 Cu2 169.7(7) . . ?
C01Q C43 Cu5 71.2(6) . . ?
C01Q C43 Cu7 110.6(7) . 3_666 ?
C01Q C43 Cu14 102.2(6) . 3_666 ?
Cu3 C49 Cu6 109.4(4) . . ?
Cu3 C49 Cu8 79.6(3) . . ?
Cu3 C49 Cu10 69.5(2) . . ?
Cu6 C49 Cu8 113.9(4) . . ?
Cu6 C49 Cu10 133.1(4) . . ?
Cu8 C49 Cu10 111.9(3) . . ?
C2 C49 Cu3 169.4(7) . . ?
C2 C49 Cu6 70.4(6) . . ?
C2 C49 Cu8 110.4(6) . . ?
C2 C49 Cu10 102.6(6) . . ?
C49 C2 Cu6 73.6(6) . . ?
C49 C2 C51 158.3(10) . . ?
C51 C2 Cu6 127.9(7) . . ?
Cu1 C40 Cu4 109.5(4) . . ?
Cu1 C40 Cu9 69.8(3) . . ?
Cu1 C40 Cu13 79.8(3) . . ?
Cu4 C40 Cu9 130.6(4) . . ?
Cu4 C40 Cu13 113.8(4) . . ?
Cu13 C40 Cu9 114.4(3) . . ?
C01R C40 Cu1 171.4(8) . . ?
C01R C40 Cu4 69.9(5) . . ?
C01R C40 Cu9 103.7(7) . . ?
C01R C40 Cu13 108.5(7) . . ?
Cu10 C42 Cu7 78.4(3) . 3_666 ?
Cu10 C42 Cu17 90.4(4) . . ?
Cu17 C42 Cu7 130.3(4) . 3_666 ?
C01Z C42 Cu7 117.9(7) . 3_666 ?
C01Z C42 Cu10 163.7(8) . . ?
C01Z C42 Cu17 78.4(6) . . ?
C43 C01Q Cu5 73.5(6) . . ?
C43 C01Q C024 159.3(9) . . ?
C024 C01Q Cu5 127.2(6) . . ?
C40 C01R Cu4 74.0(6) . . ?
C40 C01R C02K 157.8(9) . . ?
C02K C01R Cu4 128.1(7) . . ?
Cu12 C48 Cu8 120.9(5) . . ?
Cu17 C48 Cu8 74.6(3) . . ?
Cu17 C48 Cu12 87.7(4) . . ?
C025 C48 Cu8 139.0(9) . . ?
C025 C48 Cu12 72.2(6) . . ?
C025 C48 Cu17 146.2(9) . . ?
Cu9 C46 Cu8 78.1(3) . . ?
Cu9 C46 Cu18 89.8(4) . . ?
Cu18 C46 Cu8 130.7(4) . . ?
C02A C46 Cu8 114.0(8) . . ?
C02A C46 Cu9 167.9(9) . . ?
C02A C46 Cu18 81.6(7) . . ?
Cu7 C41 Cu15 121.5(5) . . ?
Cu19 C41 Cu7 75.2(3) . . ?
Cu19 C41 Cu15 89.6(4) . . ?
C02C C41 Cu7 140.1(9) . . ?
C02C C41 Cu15 71.7(6) . . ?
C02C C41 Cu19 144.7(9) . . ?
Cu16 C44 Cu13 118.9(4) . . ?
Cu18 C44 Cu13 75.2(3) . . ?
Cu18 C44 Cu16 88.0(4) . . ?
C54 C44 Cu13 140.1(9) . . ?
C54 C44 Cu16 71.3(6) . . ?
C54 C44 Cu18 144.4(9) . . ?
C02O C47 Cu26 122.3(8) . . ?
C02O C47 Cu29 116.1(8) . . ?
C50 C47 Cu26 67.5(6) . . ?
C50 C47 C02O 170.2(11) . . ?
C50 C47 Cu29 72.9(7) . . ?
C42 C01Z Cu17 67.7(6) . . ?
C42 C01Z C031 168.4(11) . . ?
C031 C01Z Cu17 123.9(8) . . ?
Cu13 C45 Cu19 131.1(4) . . ?
Cu14 C45 Cu13 79.0(4) . . ?
Cu14 C45 Cu19 90.6(4) . . ?
C023 C45 Cu13 116.1(8) . . ?
C023 C45 Cu14 164.9(9) . . ?
C023 C45 Cu19 78.9(7) . . ?
Cu11 C021 Cu22 84.5(3) . . ?
Cu11 C021 Cu24 83.9(4) . . ?
Cu11 C021 Cu33 83.0(4) . . ?
Cu22 C021 Cu33 119.8(5) . . ?
Cu24 C021 Cu22 117.8(5) . . ?
Cu24 C021 Cu33 118.9(5) . . ?
C028 C021 Cu11 176.8(10) . . ?
C028 C021 Cu22 92.8(8) . . ?
C028 C021 Cu24 98.9(8) . . ?
C028 C021 Cu33 97.0(8) . . ?
H02A C022 H02B 109.5 . . ?
H02A C022 H02C 109.5 . . ?
H02B C022 H02C 109.5 . . ?
C51 C022 H02A 109.5 . . ?
C51 C022 H02B 109.5 . . ?
C51 C022 H02C 109.5 . . ?
C45 C023 Cu19 67.4(6) . . ?
C45 C023 C029 168.5(11) . . ?
C029 C023 Cu19 124.2(8) . . ?
C01Q C024 C02P 106.7(9) . . ?
C02N C024 C01Q 106.9(8) . . ?
C02N C024 C02P 111.5(10) . . ?
C02N C024 C02Q 111.9(10) . . ?
C02Q C024 C01Q 112.5(8) . . ?
C02Q C024 C02P 107.3(10) . . ?
C48 C025 Cu12 71.7(6) . . ?
C48 C025 C034 161.5(10) . . ?
C034 C025 Cu12 126.7(8) . . ?
C021 C028 Cu22 58.8(6) . . ?
C021 C028 C032 175.3(12) . . ?
C032 C028 Cu22 125.5(8) . . ?
C023 C029 C030 108.7(10) . . ?
C023 C029 C03P 108.7(11) . . ?
C030 C029 C03P 111.8(13) . . ?
C035 C029 C023 109.5(10) . . ?
C035 C029 C030 108.4(13) . . ?
C035 C029 C03P 109.6(12) . . ?
C46 C02A Cu18 65.1(6) . . ?
C46 C02A C02I 168.6(11) . . ?
C02I C02A Cu18 126.2(8) . . ?
C03E C02B C038 109.7(12) . . ?
C03E C02B C54 108.8(9) . . ?
C54 C02B C038 106.6(10) . . ?
C58 C02B C038 107.2(12) . . ?
C58 C02B C03E 114.9(13) . . ?
C58 C02B C54 109.2(10) . . ?
C41 C02C Cu15 72.5(7) . . ?
C41 C02C C02S 159.9(10) . . ?
C02S C02C Cu15 127.6(7) . . ?
H02D C02D H02E 109.5 . . ?
H02D C02D H02F 109.5 . . ?
H02E C02D H02F 109.5 . . ?
C51 C02D H02D 109.5 . . ?
C51 C02D H02E 109.5 . . ?
C51 C02D H02F 109.5 . . ?
H02G C02E H02H 109.5 . . ?
H02G C02E H02I 109.5 . . ?
H02H C02E H02I 109.5 . . ?
C02R C02E H02G 109.5 . . ?
C02R C02E H02H 109.5 . . ?
C02R C02E H02I 109.5 . . ?
H02J C02F H02K 109.5 . . ?
H02J C02F H02L 109.5 . . ?
H02K C02F H02L 109.5 . . ?
C51 C02F H02J 109.5 . . ?
C51 C02F H02K 109.5 . . ?
C51 C02F H02L 109.5 . . ?
C02U C02G P4 107.8(8) . . ?
C02U C02G C02W 114.5(12) . . ?
C02U C02G C03H 111.3(12) . . ?
C02W C02G P4 108.0(8) . . ?
C03H C02G P4 104.7(9) . . ?
C03H C02G C02W 110.0(11) . . ?
Cu20 C02H Cu24 74.3(4) . . ?
Cu20 C02H Cu25 93.4(4) . . ?
Cu25 C02H Cu24 88.8(4) . . ?
C55 C02H Cu20 164.0(9) . . ?
C55 C02H Cu24 118.4(8) . . ?
C55 C02H Cu25 78.0(7) . . ?
C55 C02H Cu30 118.5(10) . . ?
C55 C02H Cu31 159.7(10) . . ?
C55 C02H Cu32 74.9(7) . . ?
Cu30 C02H Cu31 81.7(9) . . ?
Cu30 C02H Cu32 138.5(15) . . ?
Cu31 C02H Cu32 90.7(6) . . ?
C02A C02I C03B 108.5(9) . . ?
C02A C02I C03F 108.3(10) . . ?
C02A C02I C03J 109.5(10) . . ?
C03F C02I C03B 111.0(12) . . ?
C03J C02I C03B 105.0(11) . . ?
C03J C02I C03F 114.4(11) . . ?
C01R C02K C02T 108.2(9) . . ?
C01R C02K C02X 104.2(9) . . ?
C02T C02K C02X 109.3(11) . . ?
C02Z C02K C01R 114.1(9) . . ?
C02Z C02K C02T 111.1(11) . . ?
C02Z C02K C02X 109.7(11) . . ?
C02Y C02L P5 109.4(8) . . ?
C02Y C02L C036 110.5(11) . . ?
C02Y C02L C03D 110.1(10) . . ?
C036 C02L P5 108.1(8) . . ?
C03D C02L P5 109.9(7) . . ?
C03D C02L C036 108.7(11) . . ?
C02V C02M P6 110.5(8) . . ?
C03I C02M C02V 108.4(11) . . ?
C03I C02M P6 106.4(8) . . ?
C57 C02M C02V 112.2(11) . . ?
C57 C02M P6 109.5(8) . . ?
C57 C02M C03I 109.6(12) . . ?
C024 C02N H02M 109.5 . . ?
C024 C02N H02N 109.5 . . ?
C024 C02N H02O 109.5 . . ?
H02M C02N H02N 109.5 . . ?
H02M C02N H02O 109.5 . . ?
H02N C02N H02O 109.5 . . ?
C47 C02O C03N 108.8(10) . . ?
C03T C02O C47 108.6(11) . . ?
C03T C02O C03N 108.8(12) . . ?
C03T C02O C62 112.5(12) . . ?
C62 C02O C47 109.9(11) . . ?
C62 C02O C03N 108.1(12) . . ?
C024 C02P H02P 109.5 . . ?
C024 C02P H02Q 109.5 . . ?
C024 C02P H02R 109.5 . . ?
H02P C02P H02Q 109.5 . . ?
H02P C02P H02R 109.5 . . ?
H02Q C02P H02R 109.5 . . ?
C024 C02Q H02S 109.5 . . ?
C024 C02Q H02T 109.5 . . ?
C024 C02Q H02U 109.5 . . ?
H02S C02Q H02T 109.5 . . ?
H02S C02Q H02U 109.5 . . ?
H02T C02Q H02U 109.5 . . ?
C02E C02R C03O 106.8(15) . . ?
C02E C02R C03V 111.8(15) . . ?
C02E C02R C52 108.4(12) . . ?
C03O C02R C52 109.4(13) . . ?
C03V C02R C03O 109.1(16) . . ?
C03V C02R C52 111.2(12) . . ?
C02C C02S C03S 111.0(14) . . ?
C02C C02S C61 103.0(14) . . ?
C02C C02S C63 113.4(13) . . ?
C02C C02S C63A 102.5(13) . . ?
C02C C02S C61A 115.7(13) . . ?
C02C C02S C1 108.9(13) . . ?
C03S C02S C61 108.2(11) . . ?
C63 C02S C03S 113.1(12) . . ?
C63 C02S C61 107.4(11) . . ?
C61A C02S C63A 109.6(11) . . ?
C61A C02S C1 112.0(11) . . ?
C1 C02S C63A 107.5(11) . . ?
C02K C02T H02V 109.5 . . ?
C02K C02T H02W 109.5 . . ?
C02K C02T H02X 109.5 . . ?
H02V C02T H02W 109.5 . . ?
H02V C02T H02X 109.5 . . ?
H02W C02T H02X 109.5 . . ?
C02G C02U H02Y 109.5 . . ?
C02G C02U H 109.5 . . ?
C02G C02U HA 109.5 . . ?
H02Y C02U H 109.5 . . ?
H02Y C02U HA 109.5 . . ?
H C02U HA 109.5 . . ?
C02M C02V H02Z 109.5 . . ?
C02M C02V HB 109.5 . . ?
C02M C02V HC 109.5 . . ?
H02Z C02V HB 109.5 . . ?
H02Z C02V HC 109.5 . . ?
HB C02V HC 109.5 . . ?
C02G C02W H02 109.5 . . ?
C02G C02W HD 109.5 . . ?
C02G C02W HE 109.5 . . ?
H02 C02W HD 109.5 . . ?
H02 C02W HE 109.5 . . ?
HD C02W HE 109.5 . . ?
C02K C02X H1 109.5 . . ?
C02K C02X HF 109.5 . . ?
C02K C02X HG 109.5 . . ?
H1 C02X HF 109.5 . . ?
H1 C02X HG 109.5 . . ?
HF C02X HG 109.5 . . ?
C02L C02Y H2 109.5 . . ?
C02L C02Y HH 109.5 . . ?
C02L C02Y HI 109.5 . . ?
H2 C02Y HH 109.5 . . ?
H2 C02Y HI 109.5 . . ?
HH C02Y HI 109.5 . . ?
C02K C02Z H3 109.5 . . ?
C02K C02Z HJ 109.5 . . ?
C02K C02Z HK 109.5 . . ?
H3 C02Z HJ 109.5 . . ?
H3 C02Z HK 109.5 . . ?
HJ C02Z HK 109.5 . . ?
C029 C030 H03A 109.5 . . ?
C029 C030 H03B 109.5 . . ?
C029 C030 H03C 109.5 . . ?
H03A C030 H03B 109.5 . . ?
H03A C030 H03C 109.5 . . ?
H03B C030 H03C 109.5 . . ?
C01Z C031 C037 109.8(10) . . ?
C01Z C031 C03A 110.2(10) . . ?
C01Z C031 C03L 109.9(11) . . ?
C03A C031 C037 107.2(11) . . ?
C03L C031 C037 109.0(11) . . ?
C03L C031 C03A 110.7(12) . . ?
C028 C032 C03M 108.2(10) . . ?
C028 C032 C56 108.3(11) . . ?
C03Q C032 C028 109.7(11) . . ?
C03Q C032 C03M 109.7(13) . . ?
C03Q C032 C56 112.0(13) . . ?
C56 C032 C03M 108.9(13) . . ?
C03R C033 C03W 111.5(14) . . ?
C03U C033 C03R 111.3(14) . . ?
C03U C033 C03W 106.7(14) . . ?
C03U C033 C55 111.3(11) . . ?
C55 C033 C03R 108.9(12) . . ?
C55 C033 C03W 107.0(12) . . ?
C025 C034 C59 105.2(12) . . ?
C03C C034 C025 109.1(11) . . ?
C03C C034 C59 108.1(13) . . ?
C03X C034 C025 112.1(12) . . ?
C03X C034 C03C 117.3(14) . . ?
C03X C034 C59 104.1(14) . . ?
C029 C035 H03D 109.5 . . ?
C029 C035 H03E 109.5 . . ?
C029 C035 H03F 109.5 . . ?
H03D C035 H03E 109.5 . . ?
H03D C035 H03F 109.5 . . ?
H03E C035 H03F 109.5 . . ?
C02L C036 H03G 109.5 . . ?
C02L C036 H03H 109.5 . . ?
C02L C036 H03I 109.5 . . ?
H03G C036 H03H 109.5 . . ?
H03G C036 H03I 109.5 . . ?
H03H C036 H03I 109.5 . . ?
C031 C037 H03J 109.5 . . ?
C031 C037 H03K 109.5 . . ?
C031 C037 H03L 109.5 . . ?
H03J C037 H03K 109.5 . . ?
H03J C037 H03L 109.5 . . ?
H03K C037 H03L 109.5 . . ?
C02B C038 H03M 109.5 . . ?
C02B C038 H03N 109.5 . . ?
C02B C038 H03O 109.5 . . ?
H03M C038 H03N 109.5 . . ?
H03M C038 H03O 109.5 . . ?
H03N C038 H03O 109.5 . . ?
O15 P6 C02M 106.8(5) . . ?
O16 P6 O15 112.5(4) . . ?
O16 P6 O18 115.7(4) . . ?
O16 P6 C02M 106.0(5) . . ?
O18 P6 O15 106.3(4) . . ?
O18 P6 C02M 109.2(5) . . ?
C031 C03A H03P 109.5 . . ?
C031 C03A H03Q 109.5 . . ?
C031 C03A H03R 109.5 . . ?
H03P C03A H03Q 109.5 . . ?
H03P C03A H03R 109.5 . . ?
H03Q C03A H03R 109.5 . . ?
C02I C03B H03S 109.5 . . ?
C02I C03B H03T 109.5 . . ?
C02I C03B H03U 109.5 . . ?
H03S C03B H03T 109.5 . . ?
H03S C03B H03U 109.5 . . ?
H03T C03B H03U 109.5 . . ?
C034 C03C H03V 109.5 . . ?
C034 C03C H03W 109.5 . . ?
C034 C03C H03X 109.5 . . ?
H03V C03C H03W 109.5 . . ?
H03V C03C H03X 109.5 . . ?
H03W C03C H03X 109.5 . . ?
C02L C03D H03Y 109.5 . . ?
C02L C03D HL 109.5 . . ?
C02L C03D HM 109.5 . . ?
H03Y C03D HL 109.5 . . ?
H03Y C03D HM 109.5 . . ?
HL C03D HM 109.5 . . ?
C02B C03E H03Z 109.5 . . ?
C02B C03E HN 109.5 . . ?
C02B C03E HO 109.5 . . ?
H03Z C03E HN 109.5 . . ?
H03Z C03E HO 109.5 . . ?
HN C03E HO 109.5 . . ?
C02I C03F H03 109.5 . . ?
C02I C03F HP 109.5 . . ?
C02I C03F HQ 109.5 . . ?
H03 C03F HP 109.5 . . ?
H03 C03F HQ 109.5 . . ?
HP C03F HQ 109.5 . . ?
C02G C03H H4 109.5 . . ?
C02G C03H HR 109.5 . . ?
C02G C03H HS 109.5 . . ?
H4 C03H HR 109.5 . . ?
H4 C03H HS 109.5 . . ?
HR C03H HS 109.5 . . ?
C02M C03I H5 109.5 . . ?
C02M C03I HT 109.5 . . ?
C02M C03I HU 109.5 . . ?
H5 C03I HT 109.5 . . ?
H5 C03I HU 109.5 . . ?
HT C03I HU 109.5 . . ?
C02I C03J H6 109.5 . . ?
C02I C03J HV 109.5 . . ?
C02I C03J HW 109.5 . . ?
H6 C03J HV 109.5 . . ?
H6 C03J HW 109.5 . . ?
HV C03J HW 109.5 . . ?
C031 C03L H7 109.5 . . ?
C031 C03L HX 109.5 . . ?
C031 C03L HY 109.5 . . ?
H7 C03L HX 109.5 . . ?
H7 C03L HY 109.5 . . ?
HX C03L HY 109.5 . . ?
C032 C03M H8 109.5 . . ?
C032 C03M HZ 109.5 . . ?
C032 C03M H20 109.5 . . ?
H8 C03M HZ 109.5 . . ?
H8 C03M H20 109.5 . . ?
HZ C03M H20 109.5 . . ?
C02O C03N H9 109.5 . . ?
C02O C03N H21 109.5 . . ?
C02O C03N H22 109.5 . . ?
H9 C03N H21 109.5 . . ?
H9 C03N H22 109.5 . . ?
H21 C03N H22 109.5 . . ?
C02R C03O H10 109.5 . . ?
C02R C03O H23 109.5 . . ?
C02R C03O H24 109.5 . . ?
H10 C03O H23 109.5 . . ?
H10 C03O H24 109.5 . . ?
H23 C03O H24 109.5 . . ?
C029 C03P H11 109.5 . . ?
C029 C03P H25 109.5 . . ?
C029 C03P H26 109.5 . . ?
H11 C03P H25 109.5 . . ?
H11 C03P H26 109.5 . . ?
H25 C03P H26 109.5 . . ?
C032 C03Q H12 109.5 . . ?
C032 C03Q H27 109.5 . . ?
C032 C03Q H28 109.5 . . ?
H12 C03Q H27 109.5 . . ?
H12 C03Q H28 109.5 . . ?
H27 C03Q H28 109.5 . . ?
C033 C03R H13 109.5 . . ?
C033 C03R H29 109.5 . . ?
C033 C03R H30 109.5 . . ?
H13 C03R H29 109.5 . . ?
H13 C03R H30 109.5 . . ?
H29 C03R H30 109.5 . . ?
C02S C03S H14 109.5 . . ?
C02S C03S H31 109.5 . . ?
C02S C03S H32 109.5 . . ?
H14 C03S H31 109.5 . . ?
H14 C03S H32 109.5 . . ?
H31 C03S H32 109.5 . . ?
C02O C03T H15 109.5 . . ?
C02O C03T H33 109.5 . . ?
C02O C03T H34 109.5 . . ?
H15 C03T H33 109.5 . . ?
H15 C03T H34 109.5 . . ?
H33 C03T H34 109.5 . . ?
C033 C03U H16 109.5 . . ?
C033 C03U H35 109.5 . . ?
C033 C03U H36 109.5 . . ?
H16 C03U H35 109.5 . . ?
H16 C03U H36 109.5 . . ?
H35 C03U H36 109.5 . . ?
C02R C03V H17 109.5 . . ?
C02R C03V H37 109.5 . . ?
C02R C03V H38 109.5 . . ?
H17 C03V H37 109.5 . . ?
H17 C03V H38 109.5 . . ?
H37 C03V H38 109.5 . . ?
C033 C03W H18 109.5 . . ?
C033 C03W H39 109.5 . . ?
C033 C03W H40 109.5 . . ?
H18 C03W H39 109.5 . . ?
H18 C03W H40 109.5 . . ?
H39 C03W H40 109.5 . . ?
C034 C03X H19 109.5 . . ?
C034 C03X H41 109.5 . . ?
C034 C03X H42 109.5 . . ?
H19 C03X H41 109.5 . . ?
H19 C03X H42 109.5 . . ?
H41 C03X H42 109.5 . . ?
Cu27 C50 Cu22 75.6(3) . . ?
Cu27 C50 Cu26 94.8(4) . . ?
Cu27 C50 Cu29 91.2(4) . . ?
Cu22 C50 Cu29 113.1(7) . . ?
Cu26 C50 Cu22 88.3(4) . . ?
C47 C50 Cu27 158.8(9) . . ?
C47 C50 Cu22 123.6(9) . . ?
C47 C50 Cu26 78.1(7) . . ?
C47 C50 Cu29 73.4(7) . . ?
C2 C51 C022 107.8(8) . . ?
C2 C51 C02D 112.0(9) . . ?
C2 C51 C02F 106.7(8) . . ?
C02D C51 C022 110.8(10) . . ?
C02D C51 C02F 108.9(9) . . ?
C02F C51 C022 110.6(10) . . ?
Cu21 C53 Cu23 93.1(4) . . ?
Cu21 C53 Cu33 75.2(3) . . ?
Cu23 C53 Cu33 88.6(4) . . ?
C52 C53 Cu21 159.7(10) . . ?
C52 C53 Cu23 78.2(8) . . ?
C52 C53 Cu33 122.3(9) . . ?
C52 C53 Cu28 122.3(9) . . ?
Cu28 C53 Cu21 78.1(5) . . ?
Cu28 C53 Cu23 116.2(8) . . ?
C02R C52 Cu23 125.1(9) . . ?
C53 C52 Cu23 67.4(7) . . ?
C53 C52 C02R 167.3(13) . . ?
C44 C54 Cu16 73.5(6) . . ?
C44 C54 C02B 160.8(11) . . ?
C02B C54 Cu16 125.6(7) . . ?
C02H C55 Cu25 66.9(6) . . ?
C02H C55 C033 166.6(12) . . ?
C02H C55 Cu32 70.6(7) . . ?
C033 C55 Cu25 126.3(8) . . ?
C033 C55 Cu32 120.3(9) . . ?
C032 C56 H56A 109.5 . . ?
C032 C56 H56B 109.5 . . ?
C032 C56 H56C 109.5 . . ?
H56A C56 H56B 109.5 . . ?
H56A C56 H56C 109.5 . . ?
H56B C56 H56C 109.5 . . ?
C02M C57 H57A 109.5 . . ?
C02M C57 H57B 109.5 . . ?
C02M C57 H57C 109.5 . . ?
H57A C57 H57B 109.5 . . ?
H57A C57 H57C 109.5 . . ?
H57B C57 H57C 109.5 . . ?
C02B C58 H58A 109.5 . . ?
C02B C58 H58B 109.4 . . ?
C02B C58 H58C 109.5 . . ?
H58A C58 H58B 109.5 . . ?
H58A C58 H58C 109.5 . . ?
H58B C58 H58C 109.5 . . ?
C034 C59 H59A 109.5 . . ?
C034 C59 H59B 109.5 . . ?
C034 C59 H59C 109.5 . . ?
H59A C59 H59B 109.5 . . ?
H59A C59 H59C 109.5 . . ?
H59B C59 H59C 109.5 . . ?
C02S C61 H61A 109.5 . . ?
C02S C61 H61B 109.5 . . ?
C02S C61 H61C 109.5 . . ?
H61A C61 H61B 109.5 . . ?
H61A C61 H61C 109.5 . . ?
H61B C61 H61C 109.5 . . ?
Cu21 Cu28 P6 117.8(3) . . ?
O15 Cu28 Cu21 132.1(4) . . ?
O15 Cu28 P6 34.3(3) . . ?
O15 Cu28 C53 173.6(10) . . ?
C53 Cu28 Cu21 53.2(3) . . ?
C53 Cu28 P6 142.8(9) . . ?
P4 Cu29 Cu27 130.6(3) . . ?
O19 Cu29 Cu27 133.1(4) . . ?
O19 Cu29 P4 32.7(2) . . ?
O19 Cu29 O21 66.1(3) . . ?
O21 Cu29 Cu27 115.7(6) . . ?
O21 Cu29 P4 33.38(19) . . ?
C47 Cu29 Cu27 75.6(4) . . ?
C47 Cu29 P4 147.1(6) . . ?
C47 Cu29 O19 145.9(7) . . ?
C47 Cu29 O21 123.8(9) . . ?
C50 Cu29 Cu27 42.6(3) . . ?
C50 Cu29 P4 156.6(10) . . ?
C50 Cu29 O19 169.9(10) . . ?
C50 Cu29 O21 123.6(10) . . ?
C50 Cu29 C47 33.7(4) . . ?
O21 Cu30 P4 33.3(6) . . ?
O21 Cu30 C02H 169(3) . . ?
O21 Cu30 Cu31 135.0(8) . . ?
C02H Cu30 P4 139.0(19) . . ?
C02H Cu30 Cu31 50.2(6) . . ?
Cu31 Cu30 P4 116.0(7) . . ?
C02O C62 H62A 109.5 . . ?
C02O C62 H62B 109.5 . . ?
C02O C62 H62C 109.5 . . ?
H62A C62 H62B 109.5 . . ?
H62A C62 H62C 109.5 . . ?
H62B C62 H62C 109.5 . . ?
Cu5 Cu31 Cu11 114.5(6) . . ?
O7 Cu31 Cu5 109.5(3) 3_666 . ?
O7 Cu31 Cu11 92.0(5) 3_666 . ?
O7 Cu31 O8 93.3(5) 3_666 . ?
O7 Cu31 Cu30 168.0(11) 3_666 . ?
O7 Cu31 Cu32 85.5(5) 3_666 . ?
O8 Cu31 Cu5 71.6(4) . . ?
O8 Cu31 Cu11 45.2(3) . . ?
O8 Cu31 Cu30 84.4(8) . . ?
O8 Cu31 Cu32 136.4(7) . . ?
C02H Cu31 Cu5 106.4(5) . . ?
C02H Cu31 Cu11 103.4(6) . . ?
C02H Cu31 O7 130.1(9) . 3_666 ?
C02H Cu31 O8 130.8(8) . . ?
C02H Cu31 Cu30 48.1(5) . . ?
C02H Cu31 Cu32 47.7(5) . . ?
Cu30 Cu31 Cu5 81.0(7) . . ?
Cu30 Cu31 Cu11 78.0(11) . . ?
Cu30 Cu31 Cu32 88.1(5) . . ?
Cu32 Cu31 Cu5 149.0(7) . . ?
Cu32 Cu31 Cu11 91.1(4) . . ?
O15 Cu32 O18 67.1(5) . . ?
O15 Cu32 P6 34.3(3) . . ?
O15 Cu32 Cu31 119.4(7) . . ?
O18 Cu32 P6 32.8(3) . . ?
O18 Cu32 Cu31 131.1(6) . . ?
C02H Cu32 O15 128.2(9) . . ?
C02H Cu32 O18 164.2(9) . . ?
C02H Cu32 P6 161.9(9) . . ?
C02H Cu32 C55 34.5(4) . . ?
C02H Cu32 Cu31 41.5(4) . . ?
C55 Cu32 O15 126.7(8) . . ?
C55 Cu32 O18 143.9(8) . . ?
C55 Cu32 P6 148.8(7) . . ?
C55 Cu32 Cu31 75.3(5) . . ?
Cu31 Cu32 P6 132.6(5) . . ?
C02S C63 H63A 109.4 . . ?
C02S C63 H63B 109.5 . . ?
C02S C63 H63C 109.5 . . ?
H63A C63 H63B 109.5 . . ?
H63A C63 H63C 109.5 . . ?
H63B C63 H63C 109.5 . . ?
C02S C63A H63D 109.5 . . ?
C02S C63A H63E 109.5 . . ?
C02S C63A H63F 109.5 . . ?
H63D C63A H63E 109.5 . . ?
H63D C63A H63F 109.5 . . ?
H63E C63A H63F 109.5 . . ?
C02S C61A H61D 109.5 . . ?
C02S C61A H61E 109.5 . . ?
C02S C61A H61F 109.5 . . ?
H61D C61A H61E 109.5 . . ?
H61D C61A H61F 109.5 . . ?
H61E C61A H61F 109.5 . . ?
C02S C1 H1A 109.5 . . ?
C02S C1 H1B 109.5 . . ?
C02S C1 H1C 109.5 . . ?
H1A C1 H1B 109.5 . . ?
H1A C1 H1C 109.5 . . ?
H1B C1 H1C 109.5 . . ?

loop_
_geom_bond_atom_site_label_1
_geom_bond_atom_site_label_2
_geom_bond_distance
_geom_bond_site_symmetry_2
_geom_bond_publ_flag
Cu1 Cu9 2.5916(15) . ?
Cu1 Cu13 2.6079(14) . ?
Cu1 Cu14 2.9833(15) . ?
Cu1 Cu18 3.0092(15) . ?
Cu1 O1 1.960(5) . ?
Cu1 O2 2.191(5) . ?
Cu1 C40 1.906(8) . ?
Cu2 Cu7 2.5888(14) 3_666 ?
Cu2 Cu10 2.9563(14) . ?
Cu2 Cu14 2.5811(15) 3_666 ?
Cu2 Cu19 3.0395(16) 3_666 ?
Cu2 O2 1.970(5) 3_666 ?
Cu2 O3 2.218(5) . ?
Cu2 C43 1.912(9) . ?
Cu3 Cu8 2.5948(14) . ?
Cu3 Cu9 2.9561(15) . ?
Cu3 Cu10 2.5763(15) . ?
Cu3 O1 2.201(5) . ?
Cu3 O3 1.970(5) . ?
Cu3 C49 1.911(8) . ?
Cu4 Cu27 2.8248(18) . ?
Cu4 O12 2.049(6) . ?
Cu4 O13 1.916(6) . ?
Cu4 C40 2.016(8) . ?
Cu4 C01R 1.970(9) . ?
Cu5 Cu20 2.840(5) . ?
Cu5 O10 2.053(5) . ?
Cu5 O17 1.918(6) . ?
Cu5 C43 2.024(8) . ?
Cu5 C01Q 1.999(8) . ?
Cu5 Cu31 2.829(8) . ?
Cu6 Cu21 2.8229(18) 3_666 ?
Cu6 O11 2.044(6) . ?
Cu6 O16 1.929(6) 3_666 ?
Cu6 C49 2.020(8) . ?
Cu6 C2 1.983(9) . ?
Cu7 Cu10 2.4980(16) 3_666 ?
Cu7 Cu19 2.4154(17) . ?
Cu7 C43 2.136(8) 3_666 ?
Cu7 C42 2.036(9) 3_666 ?
Cu7 C41 1.996(9) . ?
Cu8 Cu9 2.5129(16) . ?
Cu8 Cu17 2.4136(16) . ?
Cu8 C49 2.134(8) . ?
Cu8 C48 2.015(9) . ?
Cu8 C46 2.057(9) . ?
Cu9 Cu18 2.7690(16) . ?
Cu9 O6 1.932(5) . ?
Cu9 C40 2.532(9) . ?
Cu9 C46 1.930(9) . ?
Cu10 Cu17 2.7982(16) . ?
Cu10 O5 1.928(5) 3_666 ?
Cu10 C49 2.520(8) . ?
Cu10 C42 1.915(9) . ?
Cu11 Cu27 2.8613(18) . ?
Cu11 Cu20 2.779(8) . ?
Cu11 Cu21 2.9167(19) . ?
Cu11 Cu22 2.7209(17) . ?
Cu11 Cu24 2.704(2) . ?
Cu11 Cu33 2.737(4) . ?
Cu11 O4 2.127(5) . ?
Cu11 O8 2.121(5) . ?
Cu11 O9 2.118(5) 3_666 ?
Cu11 C021 1.906(9) . ?
Cu11 Cu31 2.981(17) . ?
Cu12 Cu17 2.7390(16) . ?
Cu12 O10 2.100(5) . ?
Cu12 O19 1.914(6) . ?
Cu12 C48 1.988(9) . ?
Cu12 C025 1.994(9) . ?
Cu13 Cu14 2.4966(16) . ?
Cu13 Cu18 2.4292(17) . ?
Cu13 C40 2.149(8) . ?
Cu13 C44 2.008(9) . ?
Cu13 C45 2.017(10) . ?
Cu14 Cu19 2.7910(16) . ?
Cu14 O7 1.947(5) . ?
Cu14 C43 2.501(8) 3_666 ?
Cu14 C45 1.906(9) . ?
Cu15 Cu19 2.7983(16) . ?
Cu15 O12 2.095(5) . ?
Cu15 O20 1.933(6) . ?
Cu15 C41 2.010(9) . ?
Cu15 C02C 2.000(10) . ?
Cu16 Cu18 2.7638(17) . ?
Cu16 O11 2.086(5) . ?
Cu16 O18 1.933(6) 3_666 ?
Cu16 C44 2.003(9) . ?
Cu16 C54 1.979(10) . ?
Cu17 C42 2.027(9) . ?
Cu17 C48 1.965(10) . ?
Cu17 C01Z 2.147(10) . ?
Cu18 C46 1.993(9) . ?
Cu18 C44 1.974(9) . ?
Cu18 C02A 2.173(10) . ?
Cu19 C41 1.961(10) . ?
Cu19 C45 2.020(9) . ?
Cu19 C023 2.148(10) . ?
Cu27 Cu22 2.4316(18) . ?
Cu27 Cu26 2.872(2) . ?
Cu27 O4 2.090(5) . ?
Cu27 O6 2.095(5) . ?
Cu27 C50 1.940(9) . ?
Cu27 Cu29 2.863(7) . ?
Cu20 Cu24 2.435(7) . ?
Cu20 Cu25 2.869(5) . ?
Cu20 O7 2.090(8) 3_666 ?
Cu20 O8 2.030(9) . ?
Cu20 C02H 1.965(11) . ?
Cu21 Cu23 2.824(2) . ?
Cu21 Cu33 2.425(3) . ?
Cu21 O5 2.050(5) . ?
Cu21 O9 2.132(6) 3_666 ?
Cu21 C53 1.926(9) . ?
Cu21 Cu28 2.352(7) . ?
Cu22 Cu23 2.945(2) . ?
Cu22 Cu26 2.778(4) . ?
Cu22 O14 2.010(7) . ?
Cu22 C021 2.135(10) . ?
Cu22 C028 2.493(10) . ?
Cu22 C50 2.027(10) . ?
Cu23 Cu33 2.804(3) . ?
Cu23 O14 1.846(7) . ?
Cu23 C53 1.966(10) . ?
Cu23 C52 2.083(11) . ?
Cu24 Cu25 2.828(3) . ?
Cu24 Cu26 2.860(4) . ?
Cu24 O21 2.052(7) . ?
Cu24 C021 2.130(11) . ?
Cu24 C02H 2.065(10) . ?
Cu25 Cu33 2.907(3) . ?
Cu25 O15 1.844(8) . ?
Cu25 C02H 1.977(10) . ?
Cu25 C55 2.102(11) . ?
Cu26 O21 1.908(8) . ?
Cu26 C47 2.077(9) . ?
Cu26 C50 1.962(10) . ?
Cu33 O15 2.086(7) . ?
Cu33 C021 2.211(12) . ?
Cu33 C53 2.047(11) . ?
P1 O2 1.540(5) . ?
P1 O4 1.518(6) . ?
P1 O5 1.547(5) . ?
P1 O12 1.524(6) . ?
P2 O3 1.540(5) . ?
P2 O6 1.523(6) . ?
P2 O8 1.528(5) . ?
P2 O10 1.535(6) . ?
P3 O1 1.545(5) . ?
P3 O7 1.523(6) . ?
P3 O9 1.505(6) . ?
P3 O11 1.536(5) . ?
P4 O17 1.504(7) . ?
P4 O19 1.524(7) . ?
P4 O21 1.539(7) . ?
P4 C02G 1.842(10) . ?
Na1 Na1 0.0000 3_666 ?
Na1 O1 2.394(5) . ?
Na1 O1 2.394(5) 3_666 ?
Na1 O2 2.412(5) 3_666 ?
Na1 O2 2.412(5) . ?
Na1 O3 2.384(5) . ?
Na1 O3 2.384(5) 3_666 ?
P5 O13 1.507(7) . ?
P5 O14 1.609(7) . ?
P5 O20 1.517(7) . ?
P5 C02L 1.820(10) . ?
O7 Cu31 2.064(10) 3_666 ?
O8 Cu31 2.240(19) . ?
O15 P6 1.587(7) . ?
O15 Cu28 1.792(9) . ?
O15 Cu32 2.178(17) . ?
O16 P6 1.509(7) . ?
O18 P6 1.519(7) . ?
O18 Cu32 2.315(17) . ?
O19 Cu29 2.157(13) . ?
O21 Cu29 2.312(16) . ?
O21 Cu30 1.724(13) . ?
C43 C01Q 1.219(11) . ?
C49 C2 1.240(11) . ?
C2 C51 1.495(12) . ?
C40 C01R 1.233(11) . ?
C42 C01Z 1.222(12) . ?
C01Q C024 1.524(12) . ?
C01R C02K 1.480(12) . ?
C48 C025 1.236(12) . ?
C46 C02A 1.206(11) . ?
C41 C02C 1.233(12) . ?
C44 C54 1.205(11) . ?
C47 C02O 1.518(14) . ?
C47 C50 1.199(12) . ?
C47 Cu29 2.071(12) . ?
C01Z C031 1.481(14) . ?
C45 C023 1.215(12) . ?
C021 C028 1.189(12) . ?
C022 H02A 0.9600 . ?
C022 H02B 0.9600 . ?
C022 H02C 0.9600 . ?
C022 C51 1.541(15) . ?
C023 C029 1.512(14) . ?
C024 C02N 1.514(15) . ?
C024 C02P 1.533(16) . ?
C024 C02Q 1.524(14) . ?
C025 C034 1.501(15) . ?
C028 C032 1.503(13) . ?
C029 C030 1.525(19) . ?
C029 C035 1.505(17) . ?
C029 C03P 1.527(18) . ?
C02A C02I 1.493(13) . ?
C02B C038 1.539(18) . ?
C02B C03E 1.475(16) . ?
C02B C54 1.520(13) . ?
C02B C58 1.469(18) . ?
C02C C02S 1.488(15) . ?
C02D H02D 0.9600 . ?
C02D H02E 0.9600 . ?
C02D H02F 0.9600 . ?
C02D C51 1.505(13) . ?
C02E H02G 0.9600 . ?
C02E H02H 0.9600 . ?
C02E H02I 0.9600 . ?
C02E C02R 1.45(2) . ?
C02F H02J 0.9600 . ?
C02F H02K 0.9600 . ?
C02F H02L 0.9600 . ?
C02F C51 1.514(15) . ?
C02G C02U 1.476(17) . ?
C02G C02W 1.532(15) . ?
C02G C03H 1.529(17) . ?
C02H C55 1.237(12) . ?
C02H Cu30 1.784(14) . ?
C02H Cu31 1.843(14) . ?
C02H Cu32 2.058(17) . ?
C02I C03B 1.546(16) . ?
C02I C03F 1.524(18) . ?
C02I C03J 1.517(17) . ?
C02K C02T 1.499(16) . ?
C02K C02X 1.562(17) . ?
C02K C02Z 1.442(14) . ?
C02L C02Y 1.521(16) . ?
C02L C036 1.530(17) . ?
C02L C03D 1.526(16) . ?
C02M C02V 1.533(17) . ?
C02M P6 1.832(9) . ?
C02M C03I 1.525(18) . ?
C02M C57 1.500(17) . ?
C02N H02M 0.9600 . ?
C02N H02N 0.9600 . ?
C02N H02O 0.9600 . ?
C02O C03N 1.566(18) . ?
C02O C03T 1.483(18) . ?
C02O C62 1.511(19) . ?
C02P H02P 0.9600 . ?
C02P H02Q 0.9600 . ?
C02P H02R 0.9600 . ?
C02Q H02S 0.9600 . ?
C02Q H02T 0.9600 . ?
C02Q H02U 0.9600 . ?
C02R C03O 1.46(2) . ?
C02R C03V 1.449(19) . ?
C02R C52 1.518(15) . ?
C02S C03S 1.512(15) . ?
C02S C61 1.565(15) . ?
C02S C63 1.502(15) . ?
C02S C63A 1.559(15) . ?
C02S C61A 1.493(14) . ?
C02S C1 1.526(15) . ?
C02T H02V 0.9600 . ?
C02T H02W 0.9600 . ?
C02T H02X 0.9600 . ?
C02U H02Y 0.9600 . ?
C02U H 0.9600 . ?
C02U HA 0.9600 . ?
C02V H02Z 0.9600 . ?
C02V HB 0.9600 . ?
C02V HC 0.9600 . ?
C02W H02 0.9600 . ?
C02W HD 0.9600 . ?
C02W HE 0.9600 . ?
C02X H1 0.9600 . ?
C02X HF 0.9600 . ?
C02X HG 0.9600 . ?
C02Y H2 0.9600 . ?
C02Y HH 0.9600 . ?
C02Y HI 0.9600 . ?
C02Z H3 0.9600 . ?
C02Z HJ 0.9600 . ?
C02Z HK 0.9600 . ?
C030 H03A 0.9600 . ?
C030 H03B 0.9600 . ?
C030 H03C 0.9600 . ?
C031 C037 1.556(15) . ?
C031 C03A 1.548(18) . ?
C031 C03L 1.483(17) . ?
C032 C03M 1.532(18) . ?
C032 C03Q 1.50(2) . ?
C032 C56 1.504(19) . ?
C033 C03R 1.517(19) . ?
C033 C03U 1.467(19) . ?
C033 C03W 1.52(2) . ?
C033 C55 1.482(14) . ?
C034 C03C 1.473(17) . ?
C034 C03X 1.391(18) . ?
C034 C59 1.61(2) . ?
C035 H03D 0.9600 . ?
C035 H03E 0.9600 . ?
C035 H03F 0.9600 . ?
C036 H03G 0.9600 . ?
C036 H03H 0.9600 . ?
C036 H03I 0.9600 . ?
C037 H03J 0.9600 . ?
C037 H03K 0.9600 . ?
C037 H03L 0.9600 . ?
C038 H03M 0.9600 . ?
C038 H03N 0.9600 . ?
C038 H03O 0.9600 . ?
C03A H03P 0.9600 . ?
C03A H03Q 0.9600 . ?
C03A H03R 0.9600 . ?
C03B H03S 0.9600 . ?
C03B H03T 0.9600 . ?
C03B H03U 0.9600 . ?
C03C H03V 0.9600 . ?
C03C H03W 0.9600 . ?
C03C H03X 0.9600 . ?
C03D H03Y 0.9600 . ?
C03D HL 0.9600 . ?
C03D HM 0.9600 . ?
C03E H03Z 0.9600 . ?
C03E HN 0.9600 . ?
C03E HO 0.9600 . ?
C03F H03 0.9600 . ?
C03F HP 0.9600 . ?
C03F HQ 0.9600 . ?
C03H H4 0.9600 . ?
C03H HR 0.9600 . ?
C03H HS 0.9600 . ?
C03I H5 0.9600 . ?
C03I HT 0.9600 . ?
C03I HU 0.9600 . ?
C03J H6 0.9600 . ?
C03J HV 0.9600 . ?
C03J HW 0.9600 . ?
C03L H7 0.9600 . ?
C03L HX 0.9600 . ?
C03L HY 0.9600 . ?
C03M H8 0.9600 . ?
C03M HZ 0.9600 . ?
C03M H20 0.9600 . ?
C03N H9 0.9600 . ?
C03N H21 0.9600 . ?
C03N H22 0.9600 . ?
C03O H10 0.9600 . ?
C03O H23 0.9600 . ?
C03O H24 0.9600 . ?
C03P H11 0.9600 . ?
C03P H25 0.9600 . ?
C03P H26 0.9600 . ?
C03Q H12 0.9600 . ?
C03Q H27 0.9600 . ?
C03Q H28 0.9600 . ?
C03R H13 0.9600 . ?
C03R H29 0.9600 . ?
C03R H30 0.9600 . ?
C03S H14 0.9600 . ?
C03S H31 0.9600 . ?
C03S H32 0.9600 . ?
C03T H15 0.9600 . ?
C03T H33 0.9600 . ?
C03T H34 0.9600 . ?
C03U H16 0.9600 . ?
C03U H35 0.9599 . ?
C03U H36 0.9599 . ?
C03V H17 0.9600 . ?
C03V H37 0.9600 . ?
C03V H38 0.9600 . ?
C03W H18 0.9600 . ?
C03W H39 0.9600 . ?
C03W H40 0.9600 . ?
C03X H19 0.9600 . ?
C03X H41 0.9600 . ?
C03X H42 0.9600 . ?
C50 Cu29 2.066(13) . ?
C53 C52 1.203(13) . ?
C53 Cu28 1.807(12) . ?
C55 Cu32 2.108(17) . ?
C56 H56A 0.9600 . ?
C56 H56B 0.9600 . ?
C56 H56C 0.9600 . ?
C57 H57A 0.9600 . ?
C57 H57B 0.9600 . ?
C57 H57C 0.9600 . ?
C58 H58A 0.9599 . ?
C58 H58B 0.9602 . ?
C58 H58C 0.9599 . ?
C59 H59A 0.9600 . ?
C59 H59B 0.9600 . ?
C59 H59C 0.9600 . ?
C61 H61A 0.9600 . ?
C61 H61B 0.9600 . ?
C61 H61C 0.9600 . ?
Cu30 Cu31 2.373(17) . ?
C62 H62A 0.9600 . ?
C62 H62B 0.9600 . ?
C62 H62C 0.9600 . ?
Cu31 Cu32 2.781(17) . ?
C63 H63A 0.9603 . ?
C63 H63B 0.9598 . ?
C63 H63C 0.9598 . ?
C63A H63D 0.9600 . ?
C63A H63E 0.9600 . ?
C63A H63F 0.9600 . ?
C61A H61D 0.9600 . ?
C61A H61E 0.9600 . ?
C61A H61F 0.9600 . ?
C1 H1A 0.9600 . ?
C1 H1B 0.9600 . ?
C1 H1C 0.9600 . ?

loop_
_geom_torsion_atom_site_label_1
_geom_torsion_atom_site_label_2
_geom_torsion_atom_site_label_3
_geom_torsion_atom_site_label_4
_geom_torsion
_geom_torsion_site_symmetry_1
_geom_torsion_site_symmetry_2
_geom_torsion_site_symmetry_3
_geom_torsion_site_symmetry_4
_geom_torsion_publ_flag
Cu2 C43 C01Q Cu5 86(4) . . . . ?
Cu2 C43 C01Q C024 -94(5) . . . . ?
Cu3 C49 C2 Cu6 -91(4) . . . . ?
Cu3 C49 C2 C51 98(5) . . . . ?
Cu4 C40 C01R C02K 176(3) . . . . ?
Cu4 C01R C02K C02T 128.1(11) . . . . ?
Cu4 C01R C02K C02X -115.7(10) . . . . ?
Cu4 C01R C02K C02Z 3.9(16) . . . . ?
Cu5 C01Q C024 C02N 129.3(9) . . . . ?
Cu5 C01Q C024 C02P -111.3(9) . . . . ?
Cu5 C01Q C024 C02Q 6.1(14) . . . . ?
Cu6 O16 P6 O15 -64.7(7) 3_666 . . . ?
Cu6 O16 P6 O18 57.8(8) 3_666 . . . ?
Cu6 O16 P6 C02M 179.0(7) 3_666 . . . ?
Cu6 C49 C2 C51 -172(3) . . . . ?
Cu6 C2 C51 C022 -116.5(10) . . . . ?
Cu6 C2 C51 C02D 5.6(13) . . . . ?
Cu6 C2 C51 C02F 124.7(9) . . . . ?
Cu7 C43 C01Q Cu5 -110.0(5) 3_666 . . . ?
Cu7 C43 C01Q C024 69(3) 3_666 . . . ?
Cu7 C42 C01Z Cu17 129.7(6) 3_666 . . . ?
Cu7 C42 C01Z C031 -50(5) 3_666 . . . ?
Cu7 C41 C02C Cu15 -117.5(11) . . . . ?
Cu7 C41 C02C C02S 64(4) . . . . ?
Cu8 C49 C2 Cu6 109.0(5) . . . . ?
Cu8 C49 C2 C51 -63(3) . . . . ?
Cu8 C48 C025 Cu12 -116.8(11) . . . . ?
Cu8 C48 C025 C034 59(4) . . . . ?
Cu8 C46 C02A Cu18 -131.0(6) . . . . ?
Cu8 C46 C02A C02I 55(5) . . . . ?
Cu9 C40 C01R Cu4 128.6(4) . . . . ?
Cu9 C40 C01R C02K -55(3) . . . . ?
Cu9 C46 C02A Cu18 45(4) . . . . ?
Cu9 C46 C02A C02I -129(5) . . . . ?
Cu10 C49 C2 Cu6 -131.6(4) . . . . ?
Cu10 C49 C2 C51 57(3) . . . . ?
Cu10 C42 C01Z Cu17 -47(3) . . . . ?
Cu10 C42 C01Z C031 133(4) . . . . ?
Cu12 C48 C025 C034 176(4) . . . . ?
Cu12 C025 C034 C03C -164.0(11) . . . . ?
Cu12 C025 C034 C03X -32(2) . . . . ?
Cu12 C025 C034 C59 80.2(14) . . . . ?
Cu13 C40 C01R Cu4 -109.4(5) . . . . ?
Cu13 C40 C01R C02K 67(3) . . . . ?
Cu13 C44 C54 Cu16 113.0(11) . . . . ?
Cu13 C44 C54 C02B -62(4) . . . . ?
Cu13 C45 C023 Cu19 130.5(6) . . . . ?
Cu13 C45 C023 C029 -53(5) . . . . ?
Cu14 C43 C01Q Cu5 127.6(4) 3_666 . . . ?
Cu14 C43 C01Q C024 -53(3) 3_666 . . . ?
Cu14 C45 C023 Cu19 -47(3) . . . . ?
Cu14 C45 C023 C029 130(5) . . . . ?
Cu15 C41 C02C C02S -178(3) . . . . ?
Cu15 C02C C02S C03S 168.5(13) . . . . ?
Cu15 C02C C02S C61 -75.9(14) . . . . ?
Cu15 C02C C02S C63 39.8(17) . . . . ?
Cu15 C02C C02S C63A 89.2(13) . . . . ?
Cu15 C02C C02S C61A -30.0(17) . . . . ?
Cu15 C02C C02S C1 -157.2(12) . . . . ?
Cu16 O18 P6 O15 107.7(5) 3_666 . . . ?
Cu16 O18 P6 O16 -18.0(7) 3_666 . . . ?
Cu16 O18 P6 C02M -137.4(6) 3_666 . . . ?
Cu16 C44 C54 C02B -175(3) . . . . ?
Cu17 C48 C025 Cu12 56.1(13) . . . . ?
Cu17 C48 C025 C034 -128(3) . . . . ?
Cu17 C01Z C031 C037 -59.9(13) . . . . ?
Cu17 C01Z C031 C03A 58.0(13) . . . . ?
Cu17 C01Z C031 C03L -179.7(9) . . . . ?
Cu18 C46 C02A C02I -174(5) . . . . ?
Cu18 C44 C54 Cu16 -57.6(12) . . . . ?
Cu18 C44 C54 C02B 127(3) . . . . ?
Cu18 C02A C02I C03B 58.7(13) . . . . ?
Cu18 C02A C02I C03F 179.3(9) . . . . ?
Cu18 C02A C02I C03J -55.4(13) . . . . ?
Cu19 C41 C02C Cu15 61.3(13) . . . . ?
Cu19 C41 C02C C02S -117(3) . . . . ?
Cu19 C45 C023 C029 177(5) . . . . ?
Cu19 C023 C029 C030 59.7(14) . . . . ?
Cu19 C023 C029 C035 -58.6(14) . . . . ?
Cu19 C023 C029 C03P -178.4(10) . . . . ?
Cu20 Cu25 O15 Cu33 51.1(4) . . . . ?
Cu20 Cu25 O15 P6 -91.7(4) . . . . ?
Cu20 C02H C55 Cu25 59(3) . . . . ?
Cu20 C02H C55 C033 -112(5) . . . . ?
Cu21 Cu23 O14 Cu22 51.6(3) . . . . ?
Cu21 Cu23 O14 P5 -95.8(4) . . . . ?
Cu21 C53 C52 Cu23 66(3) . . . . ?
Cu21 C53 C52 C02R -106(6) . . . . ?
Cu21 C53 Cu28 P6 88.8(7) . . . . ?
Cu22 Cu23 O14 P5 -147.4(5) . . . . ?
Cu22 C028 C032 C03M -144.4(10) . . . . ?
Cu22 C028 C032 C03Q -24.8(16) . . . . ?
Cu22 C028 C032 C56 97.7(13) . . . . ?
Cu23 C53 C52 C02R -172(6) . . . . ?
Cu23 C53 Cu28 Cu21 87.5(5) . . . . ?
Cu23 C53 Cu28 P6 176.3(5) . . . . ?
Cu24 Cu25 O15 Cu33 -14.5(4) . . . . ?
Cu24 Cu25 O15 P6 -157.3(3) . . . . ?
Cu24 C021 C028 Cu22 -118.7(6) . . . . ?
Cu24 C02H C55 Cu25 -81.9(6) . . . . ?
Cu24 C02H C55 C033 108(5) . . . . ?
Cu25 O15 P6 O16 125.1(4) . . . . ?
Cu25 O15 P6 O18 -2.6(5) . . . . ?
Cu25 O15 P6 C02M -119.1(5) . . . . ?
Cu25 C02H C55 C033 -170(5) . . . . ?
Cu26 C47 C02O C03N -63.6(13) . . . . ?
Cu26 C47 C02O C03T 178.1(9) . . . . ?
Cu26 C47 C02O C62 54.6(14) . . . . ?
Cu26 C47 C50 Cu27 72(2) . . . . ?
Cu26 C47 C50 Cu22 -79.8(7) . . . . ?
Cu33 Cu23 O14 Cu22 -12.9(3) . . . . ?
Cu33 Cu23 O14 P5 -160.3(2) . . . . ?
Cu33 Cu25 O15 P6 -142.8(5) . . . . ?
Cu33 O15 P6 O16 -1.3(7) . . . . ?
Cu33 O15 P6 O18 -128.9(5) . . . . ?
Cu33 O15 P6 C02M 114.5(6) . . . . ?
Cu33 C021 C028 Cu22 120.5(5) . . . . ?
Cu33 C53 C52 Cu23 -80.7(8) . . . . ?
Cu33 C53 C52 C02R 107(6) . . . . ?
P4 O21 Cu30 C02H -49(5) . . . . ?
P4 O21 Cu30 Cu31 67(3) . . . . ?
O1 P3 O7 Cu14 -47.9(5) . . . . ?
O1 P3 O7 Cu20 122.2(3) . . . 3_666 ?
O1 P3 O7 Cu31 126.8(6) . . . 3_666 ?
O1 P3 O9 Cu11 -97.0(5) . . . 3_666 ?
O1 P3 O9 Cu21 71.5(5) . . . 3_666 ?
O1 P3 O11 Cu6 -84.8(3) . . . . ?
O1 P3 O11 Cu16 127.6(4) . . . . ?
O2 P1 O4 Cu11 100.4(5) . . . . ?
O2 P1 O4 Cu27 -75.3(5) . . . . ?
O2 P1 O5 Cu10 47.9(5) . . . 3_666 ?
O2 P1 O5 Cu21 -125.3(3) . . . . ?
O2 P1 O12 Cu4 82.9(3) . . . . ?
O2 P1 O12 Cu15 -126.4(4) . . . . ?
O3 P2 O6 Cu9 47.7(5) . . . . ?
O3 P2 O6 Cu27 -121.8(3) . . . . ?
O3 P2 O8 Cu11 96.6(5) . . . . ?
O3 P2 O8 Cu20 -74.9(6) . . . . ?
O3 P2 O8 Cu31 -75.1(6) . . . . ?
O3 P2 O10 Cu5 85.7(3) . . . . ?
O3 P2 O10 Cu12 -128.2(3) . . . . ?
O4 P1 O2 Cu1 60.0(4) . . . . ?
O4 P1 O2 Cu2 -171.5(3) . . . 3_666 ?
O4 P1 O2 Na1 -49.1(4) . . . 3_666 ?
O4 P1 O2 Na1 -49.1(4) . . . . ?
O4 P1 O5 Cu10 168.1(4) . . . 3_666 ?
O4 P1 O5 Cu21 -5.1(4) . . . . ?
O4 P1 O12 Cu4 -37.1(4) . . . . ?
O4 P1 O12 Cu15 113.6(4) . . . . ?
O5 P1 O2 Cu1 -179.2(3) . . . . ?
O5 P1 O2 Cu2 -50.7(4) . . . 3_666 ?
O5 P1 O2 Na1 71.7(4) . . . 3_666 ?
O5 P1 O2 Na1 71.7(4) . . . . ?
O5 P1 O4 Cu11 -19.0(7) . . . . ?
O5 P1 O4 Cu27 165.3(4) . . . . ?
O5 P1 O12 Cu4 -158.5(3) . . . . ?
O5 P1 O12 Cu15 -7.8(5) . . . . ?
O6 P2 O3 Cu2 -177.6(3) . . . . ?
O6 P2 O3 Cu3 -51.4(4) . . . . ?
O6 P2 O3 Na1 71.5(4) . . . . ?
O6 P2 O3 Na1 71.5(4) . . . 3_666 ?
O6 P2 O8 Cu11 -22.6(6) . . . . ?
O6 P2 O8 Cu20 165.8(5) . . . . ?
O6 P2 O8 Cu31 165.6(5) . . . . ?
O6 P2 O10 Cu5 -155.6(3) . . . . ?
O6 P2 O10 Cu12 -9.6(4) . . . . ?
O7 P3 O1 Cu1 50.9(4) . . . . ?
O7 P3 O1 Cu3 177.9(3) . . . . ?
O7 P3 O1 Na1 -71.7(4) . . . 3_666 ?
O7 P3 O1 Na1 -71.7(4) . . . . ?
O7 P3 O9 Cu11 23.5(6) . . . 3_666 ?
O7 P3 O9 Cu21 -168.0(4) . . . 3_666 ?
O7 P3 O11 Cu6 156.8(3) . . . . ?
O7 P3 O11 Cu16 9.2(5) . . . . ?
O8 P2 O3 Cu2 61.6(4) . . . . ?
O8 P2 O3 Cu3 -172.2(3) . . . . ?
O8 P2 O3 Na1 -49.3(4) . . . . ?
O8 P2 O3 Na1 -49.3(4) . . . 3_666 ?
O8 P2 O6 Cu9 168.0(4) . . . . ?
O8 P2 O6 Cu27 -1.5(4) . . . . ?
O8 P2 O10 Cu5 -34.0(4) . . . . ?
O8 P2 O10 Cu12 112.1(4) . . . . ?
O9 P3 O1 Cu1 173.2(3) . . . . ?
O9 P3 O1 Cu3 -59.8(4) . . . . ?
O9 P3 O1 Na1 50.7(4) . . . 3_666 ?
O9 P3 O1 Na1 50.7(4) . . . . ?
O9 P3 O7 Cu14 -169.0(4) . . . . ?
O9 P3 O7 Cu20 1.1(4) . . . 3_666 ?
O9 P3 O7 Cu31 5.6(6) . . . 3_666 ?
O9 P3 O11 Cu6 34.3(4) . . . . ?
O9 P3 O11 Cu16 -113.3(4) . . . . ?
O10 P2 O3 Cu2 -57.3(3) . . . . ?
O10 P2 O3 Cu3 68.9(4) . . . . ?
O10 P2 O3 Na1 -168.2(3) . . . . ?
O10 P2 O3 Na1 -168.2(3) . . . 3_666 ?
O10 P2 O6 Cu9 -71.5(5) . . . . ?
O10 P2 O6 Cu27 119.0(3) . . . . ?
O10 P2 O8 Cu11 -144.2(5) . . . . ?
O10 P2 O8 Cu20 44.2(6) . . . . ?
O10 P2 O8 Cu31 44.0(6) . . . . ?
O11 P3 O1 Cu1 -68.2(4) . . . . ?
O11 P3 O1 Cu3 58.7(3) . . . . ?
O11 P3 O1 Na1 169.2(3) . . . . ?
O11 P3 O1 Na1 169.2(3) . . . 3_666 ?
O11 P3 O7 Cu14 70.2(5) . . . . ?
O11 P3 O7 Cu20 -119.8(3) . . . 3_666 ?
O11 P3 O7 Cu31 -115.2(6) . . . 3_666 ?
O11 P3 O9 Cu11 144.9(5) . . . 3_666 ?
O11 P3 O9 Cu21 -46.6(5) . . . 3_666 ?
O12 P1 O2 Cu1 -59.7(4) . . . . ?
O12 P1 O2 Cu2 68.8(4) . . . 3_666 ?
O12 P1 O2 Na1 -168.8(3) . . . 3_666 ?
O12 P1 O2 Na1 -168.8(3) . . . . ?
O12 P1 O4 Cu11 -139.9(5) . . . . ?
O12 P1 O4 Cu27 44.4(6) . . . . ?
O12 P1 O5 Cu10 -71.2(5) . . . 3_666 ?
O12 P1 O5 Cu21 115.6(3) . . . . ?
O13 P5 O14 Cu22 -8.9(6) . . . . ?
O13 P5 O14 Cu23 125.2(4) . . . . ?
O13 P5 O20 Cu15 -22.3(7) . . . . ?
O13 P5 C02L C02Y 175.8(9) . . . . ?
O13 P5 C02L C036 -63.8(10) . . . . ?
O13 P5 C02L C03D 54.7(10) . . . . ?
O14 P5 O13 Cu4 -65.2(7) . . . . ?
O14 P5 O20 Cu15 102.8(5) . . . . ?
O14 P5 C02L C02Y 55.6(10) . . . . ?
O14 P5 C02L C036 176.0(9) . . . . ?
O14 P5 C02L C03D -65.5(9) . . . . ?
O17 P4 O19 Cu12 -11.0(7) . . . . ?
O17 P4 O19 Cu29 -121.3(4) . . . . ?
O17 P4 O21 Cu24 3.2(8) . . . . ?
O17 P4 O21 Cu26 122.7(4) . . . . ?
O17 P4 O21 Cu29 122.4(3) . . . . ?
O17 P4 O21 Cu30 -9.7(11) . . . . ?
O17 P4 C02G C02U -56.0(11) . . . . ?
O17 P4 C02G C02W 179.7(9) . . . . ?
O17 P4 C02G C03H 62.6(10) . . . . ?
O19 P4 O17 Cu5 51.4(8) . . . . ?
O19 P4 O21 Cu24 -122.5(6) . . . . ?
O19 P4 O21 Cu26 -2.9(5) . . . . ?
O19 P4 O21 Cu29 -3.3(4) . . . . ?
O19 P4 O21 Cu30 -135.4(10) . . . . ?
O19 P4 C02G C02U 67.2(11) . . . . ?
O19 P4 C02G C02W -57.0(10) . . . . ?
O19 P4 C02G C03H -174.2(8) . . . . ?
O20 P5 O13 Cu4 56.9(8) . . . . ?
O20 P5 O14 Cu22 -135.7(5) . . . . ?
O20 P5 O14 Cu23 -1.5(5) . . . . ?
O20 P5 C02L C02Y -59.5(10) . . . . ?
O20 P5 C02L C036 60.8(10) . . . . ?
O20 P5 C02L C03D 179.4(8) . . . . ?
O21 P4 O17 Cu5 -69.4(7) . . . . ?
O21 P4 O19 Cu12 113.9(6) . . . . ?
O21 P4 O19 Cu29 3.5(4) . . . . ?
O21 P4 C02G C02U -178.5(9) . . . . ?
O21 P4 C02G C02W 57.3(10) . . . . ?
O21 P4 C02G C03H -59.9(10) . . . . ?
C43 C01Q C024 C02N -50(3) . . . . ?
C43 C01Q C024 C02P 70(3) . . . . ?
C43 C01Q C024 C02Q -173(2) . . . . ?
C49 C2 C51 C022 54(3) . . . . ?
C49 C2 C51 C02D 176(2) . . . . ?
C49 C2 C51 C02F -65(3) . . . . ?
C40 C01R C02K C02T -47(3) . . . . ?
C40 C01R C02K C02X 69(3) . . . . ?
C40 C01R C02K C02Z -171(2) . . . . ?
C42 C01Z C031 C037 120(5) . . . . ?
C42 C01Z C031 C03A -122(5) . . . . ?
C42 C01Z C031 C03L 0(6) . . . . ?
C48 C025 C034 C03C 21(5) . . . . ?
C48 C025 C034 C03X 153(3) . . . . ?
C48 C025 C034 C59 -94(4) . . . . ?
C46 C02A C02I C03B -128(5) . . . . ?
C46 C02A C02I C03F -8(5) . . . . ?
C46 C02A C02I C03J 118(5) . . . . ?
C41 C02C C02S C03S -14(4) . . . . ?
C41 C02C C02S C61 102(4) . . . . ?
C41 C02C C02S C63 -143(3) . . . . ?
C41 C02C C02S C63A -93(4) . . . . ?
C41 C02C C02S C61A 148(3) . . . . ?
C41 C02C C02S C1 20(4) . . . . ?
C45 C023 C029 C030 -117(5) . . . . ?
C45 C023 C029 C035 125(5) . . . . ?
C45 C023 C029 C03P 5(6) . . . . ?
C02E C02R C52 Cu23 53.3(18) . . . . ?
C02E C02R C52 C53 -136(5) . . . . ?
C02G P4 O17 Cu5 170.6(7) . . . . ?
C02G P4 O19 Cu12 -129.5(6) . . . . ?
C02G P4 O19 Cu29 120.2(5) . . . . ?
C02G P4 O21 Cu24 121.8(6) . . . . ?
C02G P4 O21 Cu26 -118.7(5) . . . . ?
C02G P4 O21 Cu29 -119.0(5) . . . . ?
C02G P4 O21 Cu30 108.8(11) . . . . ?
C02L P5 O13 Cu4 177.9(6) . . . . ?
C02L P5 O14 Cu22 107.5(6) . . . . ?
C02L P5 O14 Cu23 -118.3(5) . . . . ?
C02L P5 O20 Cu15 -141.8(6) . . . . ?
C02V C02M P6 O15 60.0(11) . . . . ?
C02V C02M P6 O16 -179.9(9) . . . . ?
C02V C02M P6 O18 -54.6(11) . . . . ?
C038 C02B C54 Cu16 68.0(13) . . . . ?
C038 C02B C54 C44 -118(3) . . . . ?
P6 O15 Cu28 Cu21 78.1(12) . . . . ?
C03E C02B C54 Cu16 -50.2(14) . . . . ?
C03E C02B C54 C44 124(3) . . . . ?
C03I C02M P6 O15 177.5(10) . . . . ?
C03I C02M P6 O16 -62.4(11) . . . . ?
C03I C02M P6 O18 62.9(11) . . . . ?
C03O C02R C52 Cu23 -62.8(17) . . . . ?
C03O C02R C52 C53 108(6) . . . . ?
C03R C033 C55 Cu25 51.1(17) . . . . ?
C03R C033 C55 C02H -140(5) . . . . ?
C03R C033 C55 Cu32 78.0(16) . . . . ?
C03U C033 C55 Cu25 174.3(11) . . . . ?
C03U C033 C55 C02H -17(6) . . . . ?
C03U C033 C55 Cu32 -158.9(12) . . . . ?
C03V C02R C52 Cu23 176.6(12) . . . . ?
C03V C02R C52 C53 -12(7) . . . . ?
C03W C033 C55 Cu25 -69.5(15) . . . . ?
C03W C033 C55 C02H 99(5) . . . . ?
C03W C033 C55 Cu32 -42.7(16) . . . . ?
C53 Cu23 O14 Cu22 5(2) . . . . ?
C53 Cu23 O14 P5 -142.2(17) . . . . ?
C52 Cu23 O14 Cu22 -127.2(8) . . . . ?
C52 Cu23 O14 P5 85.4(9) . . . . ?
C52 C53 Cu28 Cu21 179.8(12) . . . . ?
C52 C53 Cu28 P6 -91.4(12) . . . . ?
C55 Cu25 O15 Cu33 -130.3(7) . . . . ?
C55 Cu25 O15 P6 86.9(8) . . . . ?
C55 C02H Cu30 P4 -93.8(14) . . . . ?
C55 C02H Cu30 O21 -55(6) . . . . ?
C55 C02H Cu30 Cu31 -178.7(13) . . . . ?
C55 C02H Cu31 Cu5 116(3) . . . . ?
C55 C02H Cu31 Cu11 -123(3) . . . . ?
C55 C02H Cu31 O7 -19(3) . . . 3_666 ?
C55 C02H Cu31 O8 -165(2) . . . . ?
C55 C02H Cu31 Cu30 177(3) . . . . ?
C55 C02H Cu31 Cu32 -44(3) . . . . ?
C57 C02M P6 O15 -64.1(10) . . . . ?
C57 C02M P6 O16 56.0(10) . . . . ?
C57 C02M P6 O18 -178.7(9) . . . . ?
C58 C02B C54 Cu16 -176.4(11) . . . . ?
C58 C02B C54 C44 -2(4) . . . . ?
Cu28 O15 P6 O16 -12.2(6) . . . . ?
Cu28 O15 P6 O18 -139.8(5) . . . . ?
Cu28 O15 P6 C02M 103.7(6) . . . . ?
Cu28 C53 C52 Cu23 -113.6(11) . . . . ?
Cu28 C53 C52 C02R 74(6) . . . . ?
Cu29 O21 Cu30 P4 -107.3(9) . . . . ?
Cu29 O21 Cu30 C02H -156(5) . . . . ?
Cu29 O21 Cu30 Cu31 -41(4) . . . . ?
Cu29 C47 C02O C03N -34.4(14) . . . . ?
Cu29 C47 C02O C03T -152.7(11) . . . . ?
Cu29 C47 C02O C62 83.8(14) . . . . ?
Cu29 C47 C50 Cu27 45(2) . . . . ?
Cu29 C47 C50 Cu22 -107.1(9) . . . . ?
Cu30 C02H C55 C033 77(6) . . . . ?
Cu30 C02H C55 Cu32 -137.4(17) . . . . ?
Cu30 C02H Cu31 Cu5 -61.1(14) . . . . ?
Cu30 C02H Cu31 Cu11 59.9(14) . . . . ?
Cu30 C02H Cu31 O7 164.2(16) . . . 3_666 ?
Cu30 C02H Cu31 O8 18.5(15) . . . . ?
Cu30 C02H Cu31 Cu32 139.0(15) . . . . ?
Cu31 C02H C55 C033 -100(6) . . . . ?
Cu31 C02H C55 Cu32 46(3) . . . . ?
Cu31 C02H Cu30 P4 84.9(15) . . . . ?
Cu31 C02H Cu30 O21 124(5) . . . . ?
Cu32 O15 P6 O16 124.6(5) . . . . ?
Cu32 O15 P6 O18 -3.0(5) . . . . ?
Cu32 O15 P6 C02M -119.6(6) . . . . ?
Cu32 O15 Cu28 Cu21 -34.5(17) . . . . ?
Cu32 O15 Cu28 P6 -112.6(9) . . . . ?
Cu32 O18 P6 O15 2.9(4) . . . . ?
Cu32 O18 P6 O16 -122.9(5) . . . . ?
Cu32 O18 P6 C02M 117.7(5) . . . . ?
Cu32 C02H C55 C033 -146(5) . . . . ?
Cu32 C02H Cu30 P4 166.6(12) . . . . ?
Cu32 C02H Cu30 O21 -155(5) . . . . ?
Cu32 C02H Cu30 Cu31 81.6(11) . . . . ?
Cu32 C02H Cu31 Cu5 159.9(7) . . . . ?
Cu32 C02H Cu31 Cu11 -79.1(6) . . . . ?
Cu32 C02H Cu31 O7 25.2(12) . . . 3_666 ?
Cu32 C02H Cu31 O8 -120.5(8) . . . . ?
Cu32 C02H Cu31 Cu30 -139.0(15) . . . . ?

loop_
_smtbx_masks_void_nr
_smtbx_masks_void_average_x
_smtbx_masks_void_average_y
_smtbx_masks_void_average_z
_smtbx_masks_void_volume
_smtbx_masks_void_count_electrons
_smtbx_masks_void_content
1 -0.795 -0.984 0.107 2849.6 0.0 '4 H2O'
